data_7226500
loop_
_publ_author_name
'Hu, Yue-Qiao'
'Li, Mu-Qing'
'Li, Teng'
'Wang, Yan-Yan'
'Zheng, Zhiping'
'Zheng, Yan-Zhen'

_publ_section_title
;
 An alkali-ion insertion approach to structurally transform metal--organic
 frameworks
;
_journal_issue 40
_journal_name_full CrystEngComm
_journal_page_first 7680
_journal_paper_doi 10.1039/C6CE00540C
_journal_volume 18
_journal_year 2016
_chemical_formula_sum 'C55 H45 Cu7 I7 N13 O22.5 Pr3'
_chemical_formula_weight 3003.85
_chemical_name_common 2
_chemical_name_systematic
; 
 ? 
;
_space_group_IT_number 2
_symmetry_cell_setting triclinic
_symmetry_space_group_name_Hall '-P 1'
_symmetry_space_group_name_H-M 'P -1'
_atom_sites_solution_hydrogens geom
_atom_sites_solution_primary direct
_atom_sites_solution_secondary difmap
_audit_creation_method SHELXL-97
_audit_update_record
;
2015-08-20 deposited with the CCDC.
2016-09-08 downloaded from the CCDC.
;
_cell_angle_alpha 115.2950(10)
_cell_angle_beta 101.9850(10)
_cell_angle_gamma 90.8450(10)
_cell_formula_units_Z 2
_cell_length_a 15.0627(10)
_cell_length_b 16.6949(11)
_cell_length_c 18.0047(12)
_cell_measurement_temperature 150(2)
_cell_volume 3976.8(5)
_computing_cell_refinement 'Bruker SMART'
_computing_data_collection 'Bruker SMART'
_computing_data_reduction 'Bruker SAINT'
_computing_molecular_graphics 'Bruker SHELXTL'
_computing_publication_material 'Bruker SHELXTL'
_computing_structure_refinement 'SHELXL-97 (Sheldrick, 1997)'
_computing_structure_solution 'SHELXS-97 (Sheldrick, 1990)'
_diffrn_ambient_temperature 150(2)
_diffrn_measured_fraction_theta_full 0.999
_diffrn_measured_fraction_theta_max 0.999
_diffrn_measurement_device_type 'CCD area detector'
_diffrn_measurement_method 'phi and omega scans'
_diffrn_radiation_monochromator graphite
_diffrn_radiation_source 'fine-focus sealed tube'
_diffrn_radiation_type MoK\a
_diffrn_radiation_wavelength 0.71073
_diffrn_reflns_av_R_equivalents 0.0200
_diffrn_reflns_av_sigmaI/netI 0.0188
_diffrn_reflns_limit_h_max 18
_diffrn_reflns_limit_h_min -18
_diffrn_reflns_limit_k_max 20
_diffrn_reflns_limit_k_min -20
_diffrn_reflns_limit_l_max 22
_diffrn_reflns_limit_l_min -22
_diffrn_reflns_number 56705
_diffrn_reflns_theta_full 26.00
_diffrn_reflns_theta_max 26.00
_diffrn_reflns_theta_min 1.29
_exptl_absorpt_coefficient_mu 6.423
_exptl_absorpt_correction_T_max 0.543
_exptl_absorpt_correction_T_min 0.338
_exptl_absorpt_correction_type multi-scan
_exptl_crystal_colour green-yellow
_exptl_crystal_density_diffrn 2.509
_exptl_crystal_density_method 'not measured'
_exptl_crystal_description block
_exptl_crystal_F_000 2794
_exptl_crystal_size_max 0.175
_exptl_crystal_size_mid 0.153
_exptl_crystal_size_min 0.095
_refine_diff_density_max 1.261
_refine_diff_density_min -1.684
_refine_diff_density_rms 0.102
_refine_ls_extinction_method none
_refine_ls_goodness_of_fit_ref 1.011
_refine_ls_hydrogen_treatment mixed
_refine_ls_matrix_type full
_refine_ls_number_parameters 976
_refine_ls_number_reflns 15621
_refine_ls_number_restraints 0
_refine_ls_restrained_S_all 1.011
_refine_ls_R_factor_all 0.0240
_refine_ls_R_factor_gt 0.0197
_refine_ls_shift/su_max 0.004
_refine_ls_shift/su_mean 0.000
_refine_ls_structure_factor_coef Fsqd
_refine_ls_weighting_details 'calc w=1/[\s^2^(Fo^2^)+(0.0157P)^2^+11.6262P] where P=(Fo^2^+2Fc^2^)/3'
_refine_ls_weighting_scheme calc
_refine_ls_wR_factor_gt 0.0430
_refine_ls_wR_factor_ref 0.0444
_reflns_number_gt 14090
_reflns_number_total 15621
_reflns_threshold_expression >2sigma(I)
_cod_data_source_file c6ce00540c2.cif
_cod_data_source_block 2
_cod_depositor_comments
;
The following automatic conversions were performed:

'_symmetry_cell_setting' value 'Triclinic' changed to 'triclinic'
according to
/usr/data/users/saulius/crontab/automatic-downloads/rss-feeds/RSC/lib/dictionaries/cif_core.dic
dictionary named 'cif_core.dic' version 2.4.2 from 2011-04-26.

Automatic conversion script
Id: cif_fix_values 4268 2015-11-12 08:31:59Z antanas 

 Adding full bibliography for 7226499--7226505.cif.
;
_cod_original_sg_symbol_H-M P-1
_cod_original_formula_sum 'C55 H45 Cu7 I7 N13 O22.50 Pr3'
_cod_database_code 7226500

loop_
_symmetry_equiv_pos_as_xyz
'x, y, z'
'-x, -y, -z'

loop_
_atom_site_label
_atom_site_type_symbol
_atom_site_fract_x
_atom_site_fract_y
_atom_site_fract_z
_atom_site_U_iso_or_equiv
_atom_site_adp_type
_atom_site_occupancy
_atom_site_symmetry_multiplicity
_atom_site_calc_flag
_atom_site_refinement_flags
Pr1 Pr 0.972153(11) 0.399355(11) 0.547980(10) 0.00995(4) Uani 1 1 d .
Pr2 Pr 0.753846(12) 0.294723(12) 0.621870(11) 0.01304(4) Uani 1 1 d .
Pr3 Pr 0.508534(11) 0.403331(11) 0.545232(10) 0.00986(4) Uani 1 1 d .
Cu1 Cu 0.56529(3) 0.71115(3) 1.09133(3) 0.02428(10) Uani 1 1 d .
Cu2 Cu 0.73592(3) 0.80293(3) 1.17717(3) 0.02459(10) Uani 1 1 d .
Cu3 Cu 0.78346(3) 0.80634(3) 1.01506(3) 0.03145(12) Uani 1 1 d .
Cu4 Cu 0.92242(3) 0.98779(3) 0.92490(3) 0.02560(10) Uani 1 1 d .
Cu5 Cu 0.79199(3) 1.07753(3) 1.00699(3) 0.02139(9) Uani 1 1 d .
Cu6 Cu 0.66363(3) 1.09711(3) 0.87253(3) 0.02203(10) Uani 1 1 d .
Cu7 Cu 0.57292(4) 1.17764(3) 0.99188(3) 0.03514(13) Uani 1 1 d .
I1 I 0.653584(19) 0.707100(19) 1.229942(16) 0.03381(7) Uani 1 1 d .
I2 I 0.626457(15) 0.849347(16) 1.067198(15) 0.02061(5) Uani 1 1 d .
I3 I 0.872771(16) 0.737534(17) 1.105939(15) 0.02431(5) Uani 1 1 d .
I4 I 0.890193(14) 0.962343(14) 1.050530(13) 0.01590(5) Uani 1 1 d .
I5 I 0.841840(15) 1.107397(15) 0.886156(14) 0.01802(5) Uani 1 1 d .
I6 I 0.617070(15) 1.019852(15) 0.964485(15) 0.02001(5) Uani 1 1 d .
I7 I 0.612317(15) 1.263672(15) 0.911359(14) 0.01898(5) Uani 1 1 d .
O1 O 0.89248(17) 0.41432(16) 0.42434(14) 0.0203(5) Uani 1 1 d .
O2 O 0.89044(16) 0.49782(15) 0.35520(14) 0.0181(5) Uani 1 1 d .
O3 O 0.92376(16) 0.55074(15) 0.61978(14) 0.0168(5) Uani 1 1 d .
O4 O 0.92391(16) 0.62585(15) 0.54215(14) 0.0176(5) Uani 1 1 d .
O5 O 0.91292(16) 0.24180(15) 0.45958(15) 0.0194(5) Uani 1 1 d .
O6 O 0.86108(15) 0.20454(15) 0.54978(14) 0.0164(5) Uani 1 1 d .
O7 O 0.95177(18) 0.39518(16) 0.67702(15) 0.0227(5) Uani 1 1 d .
O8 O 0.83614(16) 0.44181(17) 0.73766(15) 0.0230(6) Uani 1 1 d .
O9 O 0.67777(16) 0.19800(16) 0.46986(15) 0.0212(5) Uani 1 1 d .
O10 O 0.55917(16) 0.25636(15) 0.51882(14) 0.0162(5) Uani 1 1 d .
O11 O 0.66995(16) 0.36378(16) 0.73621(14) 0.0191(5) Uani 1 1 d .
O12 O 0.55286(16) 0.42205(16) 0.68783(14) 0.0190(5) Uani 1 1 d .
O13 O 0.57861(15) 0.36362(16) 0.42163(14) 0.0169(5) Uani 1 1 d .
O14 O 0.60163(15) 0.48819(15) 0.40613(14) 0.0169(5) Uani 1 1 d .
O15 O 0.57983(14) 0.55282(14) 0.58506(14) 0.0143(5) Uani 1 1 d .
O16 O 0.61531(16) 0.68128(16) 0.58504(14) 0.0208(5) Uani 1 1 d .
O17 O 1.08510(16) 0.30410(16) 0.58391(15) 0.0211(5) Uani 1 1 d .
O18 O 0.86092(17) 0.26162(18) 0.72583(15) 0.0242(6) Uani 1 1 d .
O19 O 0.66709(19) 0.17382(18) 0.62932(18) 0.0316(6) Uani 1 1 d .
O20 O 0.39584(16) 0.31218(17) 0.56970(15) 0.0210(5) Uani 1 1 d .
O21 O 0.80573(15) 0.37910(15) 0.54342(14) 0.0151(5) Uani 1 1 d .
O22 O 0.68155(15) 0.41438(15) 0.58943(14) 0.0151(5) Uani 1 1 d .
N1 N 0.81607(19) 0.18912(18) 0.11981(17) 0.0174(6) Uani 1 1 d .
N2 N 0.91282(19) 0.86810(18) 0.82252(17) 0.0179(6) Uani 1 1 d .
N3 N 0.7922(2) -0.07852(19) 0.28001(18) 0.0215(7) Uani 1 1 d .
N4 N 1.1157(3) 0.5959(3) 0.9730(2) 0.0428(10) Uani 1 1 d .
N5 N 0.41437(19) -0.01052(19) 0.24461(18) 0.0196(6) Uani 1 1 d .
N6 N 0.57336(19) 0.59206(19) 0.99160(17) 0.0184(6) Uani 1 1 d .
N7 N 0.5900(2) 0.2475(2) 0.11807(18) 0.0222(7) Uani 1 1 d .
N8 N 0.74205(19) 0.74907(19) 0.88781(17) 0.0186(6) Uani 1 1 d .
N9 N 1.0548(2) 0.2404(2) 0.6672(2) 0.0279(7) Uani 1 1 d .
H9A H 0.9973 0.2511 0.6619 0.034 Uiso 1 1 calc R
H9B H 1.0772 0.2131 0.6980 0.034 Uiso 1 1 calc R
N10 N 0.8106(2) 0.3216(2) 0.84603(19) 0.0258(7) Uani 1 1 d .
H10B H 0.7604 0.3356 0.8217 0.031 Uiso 1 1 calc R
H10C H 0.8213 0.3341 0.9000 0.031 Uiso 1 1 calc R
N11 N 0.5217(3) 0.1973(3) 0.6468(2) 0.0408(9) Uani 1 1 d .
H11B H 0.5101 0.2212 0.6111 0.049 Uiso 1 1 calc R
H11C H 0.4798 0.1920 0.6723 0.049 Uiso 1 1 calc R
N12 N 0.2614(2) 0.3705(2) 0.5662(2) 0.0337(8) Uani 1 1 d .
H12A H 0.2863 0.4220 0.5731 0.040 Uiso 1 1 calc R
H12B H 0.2023 0.3618 0.5612 0.040 Uiso 1 1 calc R
C1 C 0.8123(3) 0.1845(2) 0.1913(2) 0.0237(8) Uani 1 1 d .
H1A H 0.7964 0.1278 0.1884 0.028 Uiso 1 1 calc R
C2 C 0.8307(2) 0.2586(2) 0.2701(2) 0.0203(7) Uani 1 1 d .
H2A H 0.8282 0.2523 0.3197 0.024 Uiso 1 1 calc R
C3 C 0.8526(2) 0.3414(2) 0.2742(2) 0.0141(7) Uani 1 1 d .
C4 C 0.8550(3) 0.3466(2) 0.2003(2) 0.0225(8) Uani 1 1 d .
H4A H 0.8695 0.4026 0.2011 0.027 Uiso 1 1 calc R
C5 C 0.8359(3) 0.2695(2) 0.1246(2) 0.0229(8) Uani 1 1 d .
H5A H 0.8370 0.2742 0.0740 0.027 Uiso 1 1 calc R
C6 C 0.8799(2) 0.4244(2) 0.3580(2) 0.0152(7) Uani 1 1 d .
C7 C 0.9275(2) 0.7933(2) 0.8315(2) 0.0192(7) Uani 1 1 d .
H7A H 0.9391 0.7967 0.8868 0.023 Uiso 1 1 calc R
C8 C 0.9265(2) 0.7115(2) 0.7640(2) 0.0170(7) Uani 1 1 d .
H8A H 0.9356 0.6597 0.7728 0.020 Uiso 1 1 calc R
C9 C 0.9120(2) 0.7063(2) 0.6833(2) 0.0141(7) Uani 1 1 d .
C10 C 0.8965(3) 0.7829(2) 0.6732(2) 0.0226(8) Uani 1 1 d .
H10A H 0.8860 0.7817 0.6188 0.027 Uiso 1 1 calc R
C11 C 0.8967(3) 0.8613(2) 0.7439(2) 0.0228(8) Uani 1 1 d .
H11A H 0.8848 0.9134 0.7363 0.027 Uiso 1 1 calc R
C12 C 0.9194(2) 0.6203(2) 0.6089(2) 0.0135(7) Uani 1 1 d .
C13 C 0.8441(3) -0.0191(3) 0.2705(2) 0.0311(9) Uani 1 1 d .
H13A H 0.8614 -0.0367 0.2184 0.037 Uiso 1 1 calc R
C14 C 0.8736(3) 0.0666(2) 0.3333(2) 0.0252(8) Uani 1 1 d .
H14A H 0.9099 0.1069 0.3240 0.030 Uiso 1 1 calc R
C15 C 0.8496(2) 0.0930(2) 0.4098(2) 0.0152(7) Uani 1 1 d .
C16 C 0.7982(2) 0.0313(2) 0.4206(2) 0.0206(7) Uani 1 1 d .
H16A H 0.7814 0.0468 0.4726 0.025 Uiso 1 1 calc R
C17 C 0.7714(3) -0.0532(2) 0.3549(2) 0.0222(8) Uani 1 1 d .
H17A H 0.7367 -0.0952 0.3633 0.027 Uiso 1 1 calc R
C18 C 0.8767(2) 0.1873(2) 0.4782(2) 0.0150(7) Uani 1 1 d .
C19 C 1.1365(3) 0.5235(3) 0.9132(3) 0.0345(10) Uani 1 1 d .
H19A H 1.1960 0.5064 0.9233 0.041 Uiso 1 1 calc R
C20 C 1.0755(3) 0.4714(3) 0.8364(2) 0.0290(9) Uani 1 1 d .
H20A H 1.0938 0.4210 0.7946 0.035 Uiso 1 1 calc R
C21 C 0.9877(3) 0.4941(3) 0.8217(2) 0.0243(8) Uani 1 1 d .
C22 C 0.9648(3) 0.5693(3) 0.8847(3) 0.0451(12) Uani 1 1 d .
H22A H 0.9049 0.5863 0.8774 0.054 Uiso 1 1 calc R
C23 C 1.0306(3) 0.6187(4) 0.9576(3) 0.0528(14) Uani 1 1 d .
H23A H 1.0154 0.6715 0.9991 0.063 Uiso 1 1 calc R
C24 C 0.9193(2) 0.4415(2) 0.7397(2) 0.0188(7) Uani 1 1 d .
C25 C 0.5052(3) -0.0021(3) 0.2532(2) 0.0294(9) Uani 1 1 d .
H25A H 0.5298 -0.0442 0.2097 0.035 Uiso 1 1 calc R
C26 C 0.5649(2) 0.0649(3) 0.3223(2) 0.0245(8) Uani 1 1 d .
H26A H 0.6287 0.0686 0.3256 0.029 Uiso 1 1 calc R
C27 C 0.5301(2) 0.1265(2) 0.3865(2) 0.0150(7) Uani 1 1 d .
C28 C 0.4363(2) 0.1183(2) 0.3791(2) 0.0180(7) Uani 1 1 d .
H28A H 0.4100 0.1591 0.4220 0.022 Uiso 1 1 calc R
C29 C 0.3818(2) 0.0489(2) 0.3071(2) 0.0196(7) Uani 1 1 d .
H29A H 0.3177 0.0436 0.3023 0.024 Uiso 1 1 calc R
C30 C 0.5940(2) 0.1991(2) 0.4631(2) 0.0153(7) Uani 1 1 d .
C31 C 0.6546(2) 0.5644(2) 0.9813(2) 0.0198(7) Uani 1 1 d .
H31A H 0.7054 0.5884 1.0288 0.024 Uiso 1 1 calc R
C32 C 0.6688(2) 0.5026(2) 0.9049(2) 0.0180(7) Uani 1 1 d .
H32A H 0.7272 0.4829 0.9009 0.022 Uiso 1 1 calc R
C33 C 0.5955(2) 0.4700(2) 0.8341(2) 0.0143(7) Uani 1 1 d .
C34 C 0.5106(2) 0.4949(2) 0.8457(2) 0.0210(8) Uani 1 1 d .
H34A H 0.4585 0.4719 0.7995 0.025 Uiso 1 1 calc R
C35 C 0.5021(2) 0.5542(2) 0.9257(2) 0.0243(8) Uani 1 1 d .
H35A H 0.4429 0.5682 0.9336 0.029 Uiso 1 1 calc R
C36 C 0.6072(2) 0.4137(2) 0.7462(2) 0.0147(7) Uani 1 1 d .
C37 C 0.5596(3) 0.2116(3) 0.1629(2) 0.0293(9) Uani 1 1 d .
H37A H 0.5348 0.1506 0.1350 0.035 Uiso 1 1 calc R
C38 C 0.5622(3) 0.2590(2) 0.2480(2) 0.0231(8) Uani 1 1 d .
H38A H 0.5410 0.2304 0.2777 0.028 Uiso 1 1 calc R
C39 C 0.5960(2) 0.3484(2) 0.2892(2) 0.0150(7) Uani 1 1 d .
C40 C 0.6311(3) 0.3855(2) 0.2443(2) 0.0226(8) Uani 1 1 d .
H40A H 0.6571 0.4460 0.2710 0.027 Uiso 1 1 calc R
C41 C 0.6276(3) 0.3327(2) 0.1597(2) 0.0241(8) Uani 1 1 d .
H41A H 0.6532 0.3582 0.1296 0.029 Uiso 1 1 calc R
C42 C 0.5928(2) 0.4042(2) 0.3798(2) 0.0158(7) Uani 1 1 d .
C43 C 0.7315(2) 0.6604(2) 0.8412(2) 0.0194(7) Uani 1 1 d .
H43A H 0.7515 0.6240 0.8686 0.023 Uiso 1 1 calc R
C44 C 0.6929(2) 0.6192(2) 0.7548(2) 0.0186(7) Uani 1 1 d .
H44A H 0.6858 0.5560 0.7241 0.022 Uiso 1 1 calc R
C45 C 0.6652(2) 0.6717(2) 0.71419(19) 0.0125(6) Uani 1 1 d .
C46 C 0.6787(2) 0.7638(2) 0.7618(2) 0.0213(8) Uani 1 1 d .
H46A H 0.6623 0.8019 0.7355 0.026 Uiso 1 1 calc R
C47 C 0.7162(2) 0.7992(2) 0.8475(2) 0.0232(8) Uani 1 1 d .
H47A H 0.7241 0.8622 0.8795 0.028 Uiso 1 1 calc R
C48 C 0.6181(2) 0.6327(2) 0.62185(19) 0.0138(7) Uani 1 1 d .
C49 C 0.7413(2) 0.4262(2) 0.5543(2) 0.0154(7) Uani 1 1 d .
H49A H 0.739(2) 0.470(3) 0.539(2) 0.019 Uiso 1 1 d .
C50 C 1.1071(2) 0.2654(2) 0.6290(2) 0.0241(8) Uani 1 1 d .
H50A H 1.1685 0.2522 0.6369 0.029 Uiso 1 1 calc R
C51 C 0.8687(2) 0.2826(2) 0.8025(2) 0.0210(8) Uani 1 1 d .
H51A H 0.9220 0.2686 0.8313 0.025 Uiso 1 1 calc R
C52 C 0.6023(3) 0.1696(3) 0.6619(3) 0.0368(10) Uani 1 1 d .
H52A H 0.6120 0.1443 0.7008 0.044 Uiso 1 1 calc R
C53 C 0.3124(2) 0.3069(3) 0.5634(2) 0.0245(8) Uani 1 1 d .
H53A H 0.2829 0.2524 0.5559 0.029 Uiso 1 1 calc R
C55 C 0.8536(5) -0.0300(4) 0.5934(4) 0.0668(18) Uani 1 1 d .
N13 N 0.8150(6) -0.0969(4) 0.5510(4) 0.124(3) Uani 1 1 d .
C54 C 0.9074(6) 0.0556(4) 0.6467(4) 0.097(3) Uani 1 1 d .
O1W O 0.747(2) 0.535(2) 0.220(2) 0.353(16) Uani 0.50 1 d P

loop_
_atom_site_aniso_label
_atom_site_aniso_U_11
_atom_site_aniso_U_22
_atom_site_aniso_U_33
_atom_site_aniso_U_23
_atom_site_aniso_U_13
_atom_site_aniso_U_12
Pr1 0.01147(8) 0.00867(8) 0.00850(8) 0.00236(6) 0.00309(6) 0.00090(6)
Pr2 0.01468(9) 0.01403(9) 0.00967(8) 0.00441(7) 0.00294(7) 0.00460(7)
Pr3 0.00984(8) 0.01098(8) 0.00711(8) 0.00274(6) 0.00133(6) 0.00183(6)
Cu1 0.0278(2) 0.0231(2) 0.0158(2) 0.00248(18) 0.00605(18) 0.00416(19)
Cu2 0.0311(3) 0.0156(2) 0.0187(2) 0.00213(18) 0.00096(19) -0.00240(18)
Cu3 0.0369(3) 0.0365(3) 0.0126(2) 0.0061(2) -0.00112(19) 0.0101(2)
Cu4 0.0446(3) 0.0148(2) 0.0171(2) 0.00389(18) 0.0136(2) 0.0074(2)
Cu5 0.0267(2) 0.0168(2) 0.0143(2) 0.00136(17) 0.00441(17) -0.00087(18)
Cu6 0.0220(2) 0.0224(2) 0.0147(2) 0.00327(18) 0.00133(17) -0.00359(18)
Cu7 0.0705(4) 0.0210(2) 0.0153(2) 0.00575(19) 0.0180(2) 0.0063(2)
I1 0.03632(15) 0.04023(16) 0.02339(13) 0.01764(12) -0.00303(11) -0.01110(12)
I2 0.01797(11) 0.02739(12) 0.02402(12) 0.01674(10) 0.00817(9) 0.00616(9)
I3 0.02172(12) 0.03096(13) 0.02450(12) 0.01624(11) 0.00494(9) 0.00744(10)
I4 0.01735(10) 0.01687(11) 0.01361(10) 0.00670(8) 0.00398(8) 0.00148(8)
I5 0.01868(11) 0.01898(11) 0.01994(11) 0.01070(9) 0.00690(9) 0.00420(8)
I6 0.01967(11) 0.01758(11) 0.02398(12) 0.01017(9) 0.00542(9) 0.00075(9)
I7 0.02061(11) 0.01821(11) 0.02230(11) 0.01042(9) 0.01010(9) 0.00466(9)
O1 0.0277(13) 0.0180(12) 0.0118(12) 0.0055(10) 0.0001(10) 0.0035(10)
O2 0.0189(12) 0.0135(12) 0.0179(12) 0.0045(10) 0.0019(10) -0.0014(9)
O3 0.0211(12) 0.0109(11) 0.0165(12) 0.0026(9) 0.0078(10) 0.0038(9)
O4 0.0206(12) 0.0185(12) 0.0132(11) 0.0046(10) 0.0082(10) 0.0034(10)
O5 0.0219(13) 0.0117(12) 0.0193(12) 0.0022(10) 0.0047(10) -0.0017(10)
O6 0.0164(12) 0.0163(12) 0.0117(11) 0.0021(9) 0.0022(9) 0.0055(9)
O7 0.0353(15) 0.0229(13) 0.0131(12) 0.0090(10) 0.0092(11) 0.0118(11)
O8 0.0184(13) 0.0303(14) 0.0157(12) 0.0071(11) 0.0014(10) -0.0041(11)
O9 0.0148(12) 0.0232(13) 0.0161(12) 0.0019(10) -0.0006(10) 0.0019(10)
O10 0.0242(13) 0.0122(11) 0.0118(11) 0.0039(9) 0.0067(10) 0.0039(9)
O11 0.0188(12) 0.0235(13) 0.0170(12) 0.0091(10) 0.0077(10) 0.0083(10)
O12 0.0185(12) 0.0273(14) 0.0101(11) 0.0074(10) 0.0024(9) 0.0034(10)
O13 0.0193(12) 0.0221(13) 0.0127(11) 0.0089(10) 0.0073(9) 0.0081(10)
O14 0.0169(12) 0.0161(12) 0.0167(12) 0.0048(10) 0.0072(9) 0.0045(9)
O15 0.0128(11) 0.0121(11) 0.0138(11) 0.0027(9) 0.0009(9) 0.0012(9)
O16 0.0238(13) 0.0212(13) 0.0145(12) 0.0089(10) -0.0033(10) -0.0046(10)
O17 0.0201(13) 0.0215(13) 0.0253(13) 0.0132(11) 0.0062(10) 0.0047(10)
O18 0.0260(14) 0.0342(15) 0.0186(13) 0.0165(12) 0.0063(10) 0.0107(11)
O19 0.0369(16) 0.0270(15) 0.0359(16) 0.0177(13) 0.0104(13) 0.0022(12)
O20 0.0159(12) 0.0277(14) 0.0239(13) 0.0147(11) 0.0064(10) 0.0010(10)
O21 0.0118(11) 0.0149(12) 0.0179(12) 0.0062(10) 0.0045(9) 0.0017(9)
O22 0.0126(11) 0.0157(12) 0.0166(11) 0.0069(10) 0.0033(9) 0.0033(9)
N1 0.0200(15) 0.0146(14) 0.0135(14) 0.0034(11) 0.0016(11) 0.0005(11)
N2 0.0221(15) 0.0136(14) 0.0156(14) 0.0028(12) 0.0075(12) 0.0024(11)
N3 0.0294(17) 0.0150(15) 0.0148(14) 0.0028(12) 0.0030(12) -0.0028(12)
N4 0.036(2) 0.059(3) 0.0212(18) 0.0115(18) -0.0033(16) -0.0118(18)
N5 0.0188(15) 0.0188(15) 0.0145(14) 0.0029(12) 0.0001(12) -0.0003(12)
N6 0.0217(15) 0.0192(15) 0.0150(14) 0.0079(12) 0.0047(12) 0.0031(12)
N7 0.0312(17) 0.0225(16) 0.0128(14) 0.0058(12) 0.0090(13) 0.0059(13)
N8 0.0178(15) 0.0216(15) 0.0119(14) 0.0041(12) 0.0017(11) 0.0016(12)
N9 0.0230(17) 0.0330(19) 0.0351(19) 0.0216(16) 0.0067(14) 0.0091(14)
N10 0.0246(17) 0.0387(19) 0.0157(15) 0.0143(14) 0.0026(13) 0.0073(14)
N11 0.038(2) 0.050(2) 0.049(2) 0.033(2) 0.0175(18) 0.0048(18)
N12 0.0126(15) 0.041(2) 0.051(2) 0.0230(18) 0.0082(15) 0.0031(14)
C1 0.039(2) 0.0126(17) 0.0174(18) 0.0048(14) 0.0065(16) -0.0032(15)
C2 0.030(2) 0.0188(18) 0.0127(16) 0.0069(14) 0.0064(14) -0.0001(15)
C3 0.0119(15) 0.0129(16) 0.0152(16) 0.0045(13) 0.0023(13) 0.0017(12)
C4 0.032(2) 0.0162(18) 0.0190(18) 0.0075(15) 0.0060(15) -0.0017(15)
C5 0.036(2) 0.0187(18) 0.0144(17) 0.0075(14) 0.0062(15) -0.0001(15)
C6 0.0104(15) 0.0157(17) 0.0145(16) 0.0024(13) 0.0019(12) 0.0016(12)
C7 0.0271(19) 0.0179(17) 0.0137(16) 0.0067(14) 0.0079(14) 0.0067(14)
C8 0.0228(18) 0.0130(16) 0.0185(17) 0.0086(14) 0.0075(14) 0.0059(13)
C9 0.0129(16) 0.0134(16) 0.0149(16) 0.0039(13) 0.0058(13) 0.0025(12)
C10 0.036(2) 0.0192(18) 0.0143(17) 0.0080(15) 0.0082(15) 0.0052(16)
C11 0.039(2) 0.0146(17) 0.0173(18) 0.0077(14) 0.0105(16) 0.0074(15)
C12 0.0076(15) 0.0148(16) 0.0156(16) 0.0040(13) 0.0034(12) 0.0015(12)
C13 0.053(3) 0.0198(19) 0.0158(18) 0.0015(15) 0.0138(18) -0.0046(18)
C14 0.036(2) 0.0164(18) 0.0225(19) 0.0061(15) 0.0114(16) -0.0057(15)
C15 0.0163(16) 0.0129(16) 0.0128(16) 0.0038(13) 0.0000(13) 0.0018(13)
C16 0.0284(19) 0.0173(18) 0.0143(16) 0.0038(14) 0.0084(14) 0.0012(14)
C17 0.029(2) 0.0149(17) 0.0226(19) 0.0083(15) 0.0059(15) -0.0006(15)
C18 0.0098(15) 0.0142(16) 0.0160(17) 0.0033(13) 0.0002(13) 0.0034(12)
C19 0.034(2) 0.039(2) 0.031(2) 0.022(2) -0.0059(18) 0.0002(19)
C20 0.032(2) 0.023(2) 0.027(2) 0.0103(17) -0.0012(17) 0.0030(16)
C21 0.0251(19) 0.029(2) 0.0153(17) 0.0072(16) 0.0047(15) -0.0043(16)
C22 0.027(2) 0.062(3) 0.024(2) -0.001(2) 0.0051(18) 0.000(2)
C23 0.041(3) 0.066(3) 0.025(2) -0.005(2) 0.009(2) -0.005(2)
C24 0.0250(19) 0.0167(17) 0.0146(17) 0.0076(14) 0.0032(14) -0.0029(14)
C25 0.022(2) 0.031(2) 0.0185(19) -0.0047(16) 0.0051(15) 0.0029(16)
C26 0.0170(18) 0.029(2) 0.0179(18) 0.0010(16) 0.0036(14) 0.0052(15)
C27 0.0191(17) 0.0124(16) 0.0118(15) 0.0041(13) 0.0023(13) 0.0029(13)
C28 0.0183(17) 0.0152(17) 0.0167(17) 0.0029(14) 0.0058(14) 0.0025(13)
C29 0.0156(17) 0.0191(18) 0.0202(18) 0.0051(15) 0.0042(14) 0.0006(14)
C30 0.0207(18) 0.0119(16) 0.0133(16) 0.0066(13) 0.0016(13) 0.0014(13)
C31 0.0219(18) 0.0197(18) 0.0148(16) 0.0062(14) 0.0011(14) 0.0042(14)
C32 0.0150(17) 0.0203(18) 0.0157(16) 0.0056(14) 0.0027(13) 0.0043(13)
C33 0.0189(17) 0.0117(16) 0.0134(16) 0.0061(13) 0.0045(13) 0.0026(13)
C34 0.0152(17) 0.0244(19) 0.0167(17) 0.0042(15) 0.0007(14) 0.0020(14)
C35 0.0203(18) 0.027(2) 0.0216(19) 0.0051(16) 0.0088(15) 0.0057(15)
C36 0.0151(16) 0.0176(17) 0.0123(16) 0.0071(13) 0.0040(13) -0.0009(13)
C37 0.045(2) 0.0177(19) 0.0217(19) 0.0037(15) 0.0129(18) -0.0033(17)
C38 0.033(2) 0.0192(18) 0.0188(18) 0.0083(15) 0.0107(16) -0.0011(15)
C39 0.0150(16) 0.0168(17) 0.0128(16) 0.0055(13) 0.0042(13) 0.0065(13)
C40 0.031(2) 0.0188(18) 0.0180(18) 0.0078(15) 0.0070(15) 0.0023(15)
C41 0.036(2) 0.025(2) 0.0176(18) 0.0126(16) 0.0113(16) 0.0042(16)
C42 0.0099(15) 0.0242(19) 0.0124(16) 0.0071(14) 0.0030(12) 0.0043(13)
C43 0.0220(18) 0.0213(18) 0.0157(17) 0.0102(15) 0.0015(14) -0.0010(14)
C44 0.0238(18) 0.0123(16) 0.0147(16) 0.0040(13) -0.0013(14) -0.0031(14)
C45 0.0113(15) 0.0127(16) 0.0113(15) 0.0036(13) 0.0021(12) 0.0009(12)
C46 0.0251(19) 0.0156(17) 0.0194(18) 0.0077(14) -0.0025(14) 0.0029(14)
C47 0.0261(19) 0.0148(17) 0.0194(18) 0.0020(14) -0.0016(15) 0.0053(14)
C48 0.0124(15) 0.0160(16) 0.0094(15) 0.0032(13) 0.0009(12) 0.0020(12)
C49 0.0139(16) 0.0145(17) 0.0163(17) 0.0070(14) 0.0000(13) -0.0005(13)
C50 0.0168(18) 0.027(2) 0.031(2) 0.0151(17) 0.0044(15) 0.0050(15)
C51 0.0171(17) 0.028(2) 0.0210(18) 0.0153(16) 0.0013(14) 0.0023(15)
C52 0.046(3) 0.035(2) 0.037(2) 0.022(2) 0.012(2) 0.000(2)
C53 0.0210(19) 0.030(2) 0.0224(19) 0.0108(16) 0.0074(15) -0.0032(16)
C55 0.115(5) 0.035(3) 0.052(3) 0.027(3) 0.006(3) 0.004(3)
N13 0.201(8) 0.055(4) 0.096(5) 0.043(4) -0.028(5) -0.040(4)
C54 0.165(8) 0.038(3) 0.069(4) 0.018(3) -0.001(5) -0.009(4)
O1W 0.34(4) 0.30(3) 0.35(4) 0.10(3) 0.04(3) 0.00(3)

loop_
_atom_type_symbol
_atom_type_description
_atom_type_scat_dispersion_real
_atom_type_scat_dispersion_imag
_atom_type_scat_source
C C 0.0033 0.0016 'International Tables Vol C Tables 4.2.6.8 and 6.1.1.4'
H H 0.0000 0.0000 'International Tables Vol C Tables 4.2.6.8 and 6.1.1.4'
Cu Cu 0.3201 1.2651 'International Tables Vol C Tables 4.2.6.8 and 6.1.1.4'
I I -0.4742 1.8119 'International Tables Vol C Tables 4.2.6.8 and 6.1.1.4'
N N 0.0061 0.0033 'International Tables Vol C Tables 4.2.6.8 and 6.1.1.4'
O O 0.0106 0.0060 'International Tables Vol C Tables 4.2.6.8 and 6.1.1.4'
Pr Pr -0.2180 2.8214 'International Tables Vol C Tables 4.2.6.8 and 6.1.1.4'

loop_
_geom_angle_atom_site_label_1
_geom_angle_atom_site_label_2
_geom_angle_atom_site_label_3
_geom_angle
_geom_angle_site_symmetry_1
_geom_angle_site_symmetry_3
O4 Pr1 O1 72.86(8) 2_766 .
O4 Pr1 O7 143.76(8) 2_766 .
O1 Pr1 O7 143.01(8) . .
O4 Pr1 O5 85.56(8) 2_766 .
O1 Pr1 O5 82.50(8) . .
O7 Pr1 O5 93.46(8) . .
O4 Pr1 O2 77.36(8) 2_766 2_766
O1 Pr1 O2 121.00(8) . 2_766
O7 Pr1 O2 82.70(8) . 2_766
O5 Pr1 O2 143.96(8) . 2_766
O4 Pr1 O3 120.56(8) 2_766 .
O1 Pr1 O3 81.17(8) . .
O7 Pr1 O3 80.30(8) . .
O5 Pr1 O3 142.80(8) . .
O2 Pr1 O3 72.06(8) 2_766 .
O4 Pr1 O21 141.86(7) 2_766 .
O1 Pr1 O21 74.49(8) . .
O7 Pr1 O21 69.50(8) . .
O5 Pr1 O21 71.10(8) . .
O2 Pr1 O21 137.78(7) 2_766 .
O3 Pr1 O21 72.40(7) . .
O4 Pr1 O17 73.58(8) 2_766 .
O1 Pr1 O17 138.38(8) . .
O7 Pr1 O17 71.91(8) . .
O5 Pr1 O17 71.02(8) . .
O2 Pr1 O17 73.77(8) 2_766 .
O3 Pr1 O17 138.08(8) . .
O21 Pr1 O17 122.91(8) . .
O6 Pr2 O19 96.36(9) . .
O6 Pr2 O18 72.78(8) . .
O19 Pr2 O18 76.56(9) . .
O6 Pr2 O11 157.24(8) . .
O19 Pr2 O11 72.09(9) . .
O18 Pr2 O11 85.29(8) . .
O6 Pr2 O9 69.71(7) . .
O19 Pr2 O9 77.36(9) . .
O18 Pr2 O9 130.92(8) . .
O11 Pr2 O9 124.15(8) . .
O6 Pr2 O22 124.59(8) . .
O19 Pr2 O22 123.76(8) . .
O18 Pr2 O22 145.92(8) . .
O11 Pr2 O22 77.36(7) . .
O9 Pr2 O22 82.67(8) . .
O6 Pr2 O8 110.08(8) . .
O19 Pr2 O8 130.48(9) . .
O18 Pr2 O8 72.75(9) . .
O11 Pr2 O8 67.56(8) . .
O9 Pr2 O8 150.58(8) . .
O22 Pr2 O8 73.56(8) . .
O6 Pr2 O21 75.99(7) . .
O19 Pr2 O21 153.79(8) . .
O18 Pr2 O21 123.04(8) . .
O11 Pr2 O21 122.74(7) . .
O9 Pr2 O21 76.47(8) . .
O22 Pr2 O21 50.75(7) . .
O8 Pr2 O21 75.11(7) . .
O6 Pr2 C49 100.58(9) . .
O19 Pr2 C49 144.12(9) . .
O18 Pr2 C49 138.77(9) . .
O11 Pr2 C49 99.93(9) . .
O9 Pr2 C49 79.25(9) . .
O22 Pr2 C49 25.41(8) . .
O8 Pr2 C49 71.81(9) . .
O21 Pr2 C49 25.37(8) . .
O12 Pr3 O15 91.93(8) . .
O12 Pr3 O10 80.64(8) . .
O15 Pr3 O10 136.91(7) . .
O12 Pr3 O14 86.56(8) . 2_666
O15 Pr3 O14 71.09(7) . 2_666
O10 Pr3 O14 149.09(8) . 2_666
O12 Pr3 O20 70.40(8) . .
O15 Pr3 O20 146.42(8) . .
O10 Pr3 O20 69.92(8) . .
O14 Pr3 O20 79.31(8) 2_666 .
O12 Pr3 O13 137.99(8) . .
O15 Pr3 O13 82.75(8) . .
O10 Pr3 O13 75.62(7) . .
O14 Pr3 O13 129.47(7) 2_666 .
O20 Pr3 O13 129.54(8) . .
O12 Pr3 O16 138.81(8) . 2_666
O15 Pr3 O16 123.65(7) . 2_666
O10 Pr3 O16 84.88(8) . 2_666
O14 Pr3 O16 86.55(8) 2_666 2_666
O20 Pr3 O16 68.41(8) . 2_666
O13 Pr3 O16 72.91(8) . 2_666
O12 Pr3 O22 70.62(8) . .
O15 Pr3 O22 68.65(7) . .
O10 Pr3 O22 68.86(7) . .
O14 Pr3 O22 132.37(7) 2_666 .
O20 Pr3 O22 126.53(8) . .
O13 Pr3 O22 68.66(7) . .
O16 Pr3 O22 137.53(8) 2_666 .
O12 Pr3 O15 154.96(7) . 2_666
O15 Pr3 O15 75.33(7) . 2_666
O10 Pr3 O15 123.35(7) . 2_666
O14 Pr3 O15 69.03(7) 2_666 2_666
O20 Pr3 O15 108.77(7) . 2_666
O13 Pr3 O15 62.76(7) . 2_666
O16 Pr3 O15 48.33(7) 2_666 2_666
O22 Pr3 O15 121.89(7) . 2_666
O12 Pr3 C48 157.66(8) . 2_666
O15 Pr3 C48 100.00(8) . 2_666
O10 Pr3 C48 102.48(8) . 2_666
O14 Pr3 C48 79.65(8) 2_666 2_666
O20 Pr3 C48 89.69(8) . 2_666
O13 Pr3 C48 62.95(8) . 2_666
O16 Pr3 C48 23.82(8) 2_666 2_666
O22 Pr3 C48 131.37(8) . 2_666
O15 Pr3 C48 24.83(8) 2_666 2_666
N6 Cu1 I1 107.88(8) . .
N6 Cu1 I2 110.12(8) . .
I1 Cu1 I2 114.234(18) . .
N6 Cu1 I7 109.58(8) . 2_677
I1 Cu1 I7 113.132(18) . 2_677
I2 Cu1 I7 101.774(17) . 2_677
N6 Cu1 Cu2 111.01(8) . .
I1 Cu1 Cu2 57.935(15) . .
I2 Cu1 Cu2 59.085(15) . .
I7 Cu1 Cu2 139.08(2) 2_677 .
N3 Cu2 I1 107.79(9) 1_566 .
N3 Cu2 I3 105.42(9) 1_566 .
I1 Cu2 I3 117.395(19) . .
N3 Cu2 I2 105.17(9) 1_566 .
I1 Cu2 I2 115.046(19) . .
I3 Cu2 I2 104.980(18) . .
N3 Cu2 Cu1 137.98(9) 1_566 .
I1 Cu2 Cu1 58.206(15) . .
I3 Cu2 Cu1 116.192(19) . .
I2 Cu2 Cu1 59.671(15) . .
N8 Cu3 I3 126.72(9) . .
N8 Cu3 I2 103.78(8) . .
I3 Cu3 I2 106.93(2) . .
N8 Cu3 I4 102.83(9) . .
I3 Cu3 I4 106.591(18) . .
I2 Cu3 I4 109.218(19) . .
N2 Cu4 I4 109.66(8) . .
N2 Cu4 I5 112.83(8) . .
I4 Cu4 I5 119.726(19) . .
N2 Cu4 Cu5 131.68(8) . .
I4 Cu4 Cu5 60.597(15) . .
I5 Cu4 Cu5 59.336(15) . .
N2 Cu4 I4 96.76(8) . 2_777
I4 Cu4 I4 111.576(18) . 2_777
I5 Cu4 I4 103.705(17) . 2_777
Cu5 Cu4 I4 131.458(19) . 2_777
N2 Cu4 Cu4 113.30(9) . 2_777
I4 Cu4 Cu4 59.068(16) . 2_777
I5 Cu4 Cu4 129.91(2) . 2_777
Cu5 Cu4 Cu4 101.06(2) . 2_777
I4 Cu4 Cu4 52.507(16) 2_777 2_777
N1 Cu5 I6 107.48(8) 1_566 .
N1 Cu5 I5 112.58(8) 1_566 .
I6 Cu5 I5 111.430(17) . .
N1 Cu5 I4 101.66(8) 1_566 .
I6 Cu5 I4 109.123(17) . .
I5 Cu5 I4 113.976(17) . .
N1 Cu5 Cu4 126.49(8) 1_566 .
I6 Cu5 Cu4 125.442(19) . .
I5 Cu5 Cu4 57.454(14) . .
I4 Cu5 Cu4 56.706(14) . .
N1 Cu5 Cu6 112.97(8) 1_566 .
I6 Cu5 Cu6 57.605(14) . .
I5 Cu5 Cu6 56.294(14) . .
I4 Cu5 Cu6 145.160(19) . .
Cu4 Cu5 Cu6 102.255(19) . .
N5 Cu6 I5 115.24(8) 2_666 .
N5 Cu6 Cu7 116.10(9) 2_666 .
I5 Cu6 Cu7 128.58(2) . .
N5 Cu6 I6 99.22(9) 2_666 .
I5 Cu6 I6 110.858(18) . .
Cu7 Cu6 I6 57.969(15) . .
N5 Cu6 I7 108.54(8) 2_666 .
I5 Cu6 I7 108.004(17) . .
Cu7 Cu6 I7 57.019(15) . .
I6 Cu6 I7 114.986(18) . .
N5 Cu6 Cu5 135.00(9) 2_666 .
I5 Cu6 Cu5 57.335(14) . .
Cu7 Cu6 Cu5 84.01(2) . .
I6 Cu6 Cu5 55.966(14) . .
I7 Cu6 Cu5 115.894(17) . .
N7 Cu7 I7 116.99(9) 1_566 .
N7 Cu7 I6 106.74(9) 1_566 .
I7 Cu7 I6 124.06(2) . .
N7 Cu7 Cu6 142.59(9) 1_566 .
I7 Cu7 Cu6 62.756(16) . .
I6 Cu7 Cu6 61.307(16) . .
N7 Cu7 I2 101.92(9) 1_566 2_677
I7 Cu7 I2 99.307(19) . 2_677
I6 Cu7 I2 104.127(19) . 2_677
Cu6 Cu7 I2 115.23(2) . 2_677
Cu2 I1 Cu1 63.859(16) . .
Cu2 I2 Cu1 61.244(15) . .
Cu2 I2 Cu3 71.762(16) . .
Cu1 I2 Cu3 106.143(17) . .
Cu2 I2 Cu7 130.390(16) . 2_677
Cu1 I2 Cu7 72.834(15) . 2_677
Cu3 I2 Cu7 143.120(16) . 2_677
Cu3 I3 Cu2 74.837(17) . .
Cu4 I4 Cu5 62.697(15) . .
Cu4 I4 Cu3 118.759(16) . .
Cu5 I4 Cu3 112.826(16) . .
Cu4 I4 Cu4 68.424(18) . 2_777
Cu5 I4 Cu4 108.813(16) . 2_777
Cu3 I4 Cu4 135.496(16) . 2_777
Cu4 I5 Cu6 114.523(17) . .
Cu4 I5 Cu5 63.210(15) . .
Cu6 I5 Cu5 66.371(15) . .
Cu7 I6 Cu5 91.343(18) . .
Cu7 I6 Cu6 60.724(16) . .
Cu5 I6 Cu6 66.429(15) . .
Cu7 I7 Cu1 78.666(18) . 2_677
Cu7 I7 Cu6 60.225(16) . .
Cu1 I7 Cu6 119.423(16) 2_677 .
C6 O1 Pr1 159.5(2) . .
C6 O2 Pr1 116.6(2) . 2_766
C12 O3 Pr1 137.1(2) . .
C12 O4 Pr1 138.9(2) . 2_766
C18 O5 Pr1 129.6(2) . .
C18 O6 Pr2 130.9(2) . .
C24 O7 Pr1 138.0(2) . .
C24 O8 Pr2 108.3(2) . .
C30 O9 Pr2 107.0(2) . .
C30 O10 Pr3 135.4(2) . .
C36 O11 Pr2 133.9(2) . .
C36 O12 Pr3 151.4(2) . .
C42 O13 Pr3 133.1(2) . .
C42 O14 Pr3 129.8(2) . 2_666
C48 O15 Pr3 167.7(2) . .
C48 O15 Pr3 85.74(18) . 2_666
Pr3 O15 Pr3 104.67(7) . 2_666
C48 O16 Pr3 101.94(19) . 2_666
C50 O17 Pr1 144.6(2) . .
C51 O18 Pr2 133.3(2) . .
C52 O19 Pr2 134.6(3) . .
C53 O20 Pr3 135.7(2) . .
C49 O21 Pr1 137.6(2) . .
C49 O21 Pr2 92.2(2) . .
Pr1 O21 Pr2 118.94(9) . .
C49 O22 Pr2 95.7(2) . .
C49 O22 Pr3 129.7(2) . .
Pr2 O22 Pr3 119.51(9) . .
C5 N1 C1 117.6(3) . .
C5 N1 Cu5 121.0(2) . 1_544
C1 N1 Cu5 121.4(2) . 1_544
C11 N2 C7 117.1(3) . .
C11 N2 Cu4 121.6(2) . .
C7 N2 Cu4 121.1(2) . .
C17 N3 C13 117.5(3) . .
C17 N3 Cu2 122.6(2) . 1_544
C13 N3 Cu2 119.6(2) . 1_544
C19 N4 C23 117.4(4) . .
C29 N5 C25 117.1(3) . .
C29 N5 Cu6 125.0(2) . 2_666
C25 N5 Cu6 116.8(2) . 2_666
C35 N6 C31 117.5(3) . .
C35 N6 Cu1 119.9(2) . .
C31 N6 Cu1 120.2(2) . .
C37 N7 C41 117.1(3) . .
C37 N7 Cu7 120.9(2) . 1_544
C41 N7 Cu7 121.9(2) . 1_544
C47 N8 C43 117.4(3) . .
C47 N8 Cu3 120.1(2) . .
C43 N8 Cu3 122.3(2) . .
C50 N9 H9A 120.0 . .
C50 N9 H9B 120.0 . .
H9A N9 H9B 120.0 . .
C51 N10 H10B 120.0 . .
C51 N10 H10C 120.0 . .
H10B N10 H10C 120.0 . .
C52 N11 H11B 120.0 . .
C52 N11 H11C 120.0 . .
H11B N11 H11C 120.0 . .
C53 N12 H12A 120.0 . .
C53 N12 H12B 120.0 . .
H12A N12 H12B 120.0 . .
N1 C1 C2 123.4(3) . .
N1 C1 H1A 118.3 . .
C2 C1 H1A 118.3 . .
C3 C2 C1 118.3(3) . .
C3 C2 H2A 120.8 . .
C1 C2 H2A 120.8 . .
C4 C3 C2 118.4(3) . .
C4 C3 C6 119.8(3) . .
C2 C3 C6 121.7(3) . .
C3 C4 C5 119.5(3) . .
C3 C4 H4A 120.2 . .
C5 C4 H4A 120.2 . .
N1 C5 C4 122.8(3) . .
N1 C5 H5A 118.6 . .
C4 C5 H5A 118.6 . .
O1 C6 O2 125.1(3) . .
O1 C6 C3 117.7(3) . .
O2 C6 C3 117.2(3) . .
N2 C7 C8 123.0(3) . .
N2 C7 H7A 118.5 . .
C8 C7 H7A 118.5 . .
C7 C8 C9 119.0(3) . .
C7 C8 H8A 120.5 . .
C9 C8 H8A 120.5 . .
C10 C9 C8 118.5(3) . .
C10 C9 C12 120.7(3) . .
C8 C9 C12 120.8(3) . .
C11 C10 C9 118.6(3) . .
C11 C10 H10A 120.7 . .
C9 C10 H10A 120.7 . .
N2 C11 C10 123.8(3) . .
N2 C11 H11A 118.1 . .
C10 C11 H11A 118.1 . .
O3 C12 O4 125.8(3) . .
O3 C12 C9 117.7(3) . .
O4 C12 C9 116.4(3) . .
N3 C13 C14 122.8(3) . .
N3 C13 H13A 118.6 . .
C14 C13 H13A 118.6 . .
C15 C14 C13 119.2(3) . .
C15 C14 H14A 120.4 . .
C13 C14 H14A 120.4 . .
C16 C15 C14 118.1(3) . .
C16 C15 C18 121.2(3) . .
C14 C15 C18 120.7(3) . .
C15 C16 C17 119.3(3) . .
C15 C16 H16A 120.3 . .
C17 C16 H16A 120.3 . .
N3 C17 C16 123.0(3) . .
N3 C17 H17A 118.5 . .
C16 C17 H17A 118.5 . .
O5 C18 O6 125.5(3) . .
O5 C18 C15 117.1(3) . .
O6 C18 C15 117.4(3) . .
N4 C19 C20 123.3(4) . .
N4 C19 H19A 118.4 . .
C20 C19 H19A 118.4 . .
C21 C20 C19 119.0(4) . .
C21 C20 H20A 120.5 . .
C19 C20 H20A 120.5 . .
C20 C21 C22 118.1(4) . .
C20 C21 C24 121.6(3) . .
C22 C21 C24 120.3(4) . .
C23 C22 C21 118.8(4) . .
C23 C22 H22A 120.6 . .
C21 C22 H22A 120.6 . .
N4 C23 C22 123.3(5) . .
N4 C23 H23A 118.4 . .
C22 C23 H23A 118.4 . .
O8 C24 O7 124.3(3) . .
O8 C24 C21 119.5(3) . .
O7 C24 C21 116.1(3) . .
N5 C25 C26 123.3(3) . .
N5 C25 H25A 118.3 . .
C26 C25 H25A 118.3 . .
C27 C26 C25 119.0(3) . .
C27 C26 H26A 120.5 . .
C25 C26 H26A 120.5 . .
C26 C27 C28 118.5(3) . .
C26 C27 C30 119.9(3) . .
C28 C27 C30 121.6(3) . .
C27 C28 C29 118.4(3) . .
C27 C28 H28A 120.8 . .
C29 C28 H28A 120.8 . .
N5 C29 C28 123.8(3) . .
N5 C29 H29A 118.1 . .
C28 C29 H29A 118.1 . .
O9 C30 O10 123.4(3) . .
O9 C30 C27 118.6(3) . .
O10 C30 C27 118.0(3) . .
N6 C31 C32 123.3(3) . .
N6 C31 H31A 118.3 . .
C32 C31 H31A 118.3 . .
C31 C32 C33 118.7(3) . .
C31 C32 H32A 120.7 . .
C33 C32 H32A 120.7 . .
C34 C33 C32 117.8(3) . .
C34 C33 C36 119.6(3) . .
C32 C33 C36 122.4(3) . .
C33 C34 C35 119.3(3) . .
C33 C34 H34A 120.4 . .
C35 C34 H34A 120.4 . .
N6 C35 C34 122.9(3) . .
N6 C35 H35A 118.5 . .
C34 C35 H35A 118.5 . .
O12 C36 O11 124.9(3) . .
O12 C36 C33 115.7(3) . .
O11 C36 C33 119.3(3) . .
N7 C37 C38 123.2(3) . .
N7 C37 H37A 118.4 . .
C38 C37 H37A 118.4 . .
C37 C38 C39 119.3(3) . .
C37 C38 H38A 120.4 . .
C39 C38 H38A 120.4 . .
C38 C39 C40 118.0(3) . .
C38 C39 C42 121.0(3) . .
C40 C39 C42 120.9(3) . .
C39 C40 C41 118.8(3) . .
C39 C40 H40A 120.6 . .
C41 C40 H40A 120.6 . .
N7 C41 C40 123.4(3) . .
N7 C41 H41A 118.3 . .
C40 C41 H41A 118.3 . .
O13 C42 O14 125.8(3) . .
O13 C42 C39 117.1(3) . .
O14 C42 C39 117.0(3) . .
N8 C43 C44 123.2(3) . .
N8 C43 H43A 118.4 . .
C44 C43 H43A 118.4 . .
C45 C44 C43 118.8(3) . .
C45 C44 H44A 120.6 . .
C43 C44 H44A 120.6 . .
C44 C45 C46 118.2(3) . .
C44 C45 C48 122.4(3) . .
C46 C45 C48 119.4(3) . .
C47 C46 C45 119.2(3) . .
C47 C46 H46A 120.4 . .
C45 C46 H46A 120.4 . .
N8 C47 C46 123.2(3) . .
N8 C47 H47A 118.4 . .
C46 C47 H47A 118.4 . .
O16 C48 O15 122.3(3) . .
O16 C48 C45 118.4(3) . .
O15 C48 C45 119.2(3) . .
O16 C48 Pr3 54.23(16) . 2_666
O15 C48 Pr3 69.43(16) . 2_666
C45 C48 Pr3 163.8(2) . 2_666
O21 C49 O22 121.3(3) . .
O21 C49 Pr2 62.47(18) . .
O22 C49 Pr2 58.90(17) . .
O21 C49 H49A 119(3) . .
O22 C49 H49A 120(2) . .
Pr2 C49 H49A 174(2) . .
O17 C50 N9 127.1(3) . .
O17 C50 H50A 116.5 . .
N9 C50 H50A 116.5 . .
O18 C51 N10 125.6(3) . .
O18 C51 H51A 117.2 . .
N10 C51 H51A 117.2 . .
O19 C52 N11 125.7(4) . .
O19 C52 H52A 117.2 . .
N11 C52 H52A 117.2 . .
O20 C53 N12 125.2(4) . .
O20 C53 H53A 117.4 . .
N12 C53 H53A 117.4 . .
N13 C55 C54 177.3(10) . .

loop_
_geom_bond_atom_site_label_1
_geom_bond_atom_site_label_2
_geom_bond_distance
_geom_bond_site_symmetry_2
Pr1 O4 2.398(2) 2_766
Pr1 O1 2.415(2) .
Pr1 O7 2.435(2) .
Pr1 O5 2.452(2) .
Pr1 O2 2.472(2) 2_766
Pr1 O3 2.499(2) .
Pr1 O21 2.504(2) .
Pr1 O17 2.519(2) .
Pr2 O6 2.415(2) .
Pr2 O19 2.455(3) .
Pr2 O18 2.463(2) .
Pr2 O11 2.502(2) .
Pr2 O9 2.505(2) .
Pr2 O22 2.513(2) .
Pr2 O8 2.525(2) .
Pr2 O21 2.592(2) .
Pr2 C49 2.920(4) .
Pr3 O12 2.394(2) .
Pr3 O15 2.443(2) .
Pr3 O10 2.457(2) .
Pr3 O14 2.477(2) 2_666
Pr3 O20 2.490(2) .
Pr3 O13 2.498(2) .
Pr3 O16 2.500(2) 2_666
Pr3 O22 2.541(2) .
Pr3 O15 2.830(2) 2_666
Pr3 C48 3.015(3) 2_666
Cu1 N6 2.059(3) .
Cu1 I1 2.6019(5) .
Cu1 I2 2.7057(6) .
Cu1 I7 2.7079(5) 2_677
Cu1 Cu2 2.7481(7) .
Cu2 N3 2.057(3) 1_566
Cu2 I1 2.5943(5) .
Cu2 I3 2.6558(6) .
Cu2 I2 2.6894(5) .
Cu3 N8 2.017(3) .
Cu3 I3 2.5581(5) .
Cu3 I2 2.7176(6) .
Cu3 I4 2.7937(6) .
Cu4 N2 2.036(3) .
Cu4 I4 2.6085(5) .
Cu4 I5 2.6186(5) .
Cu4 Cu5 2.7730(7) .
Cu4 I4 2.8200(6) 2_777
Cu4 Cu4 3.0572(10) 2_777
Cu5 N1 2.042(3) 1_566
Cu5 I6 2.6292(5) .
Cu5 I5 2.6721(5) .
Cu5 I4 2.7187(5) .
Cu5 Cu6 2.9080(6) .
Cu6 N5 2.058(3) 2_666
Cu6 I5 2.6405(5) .
Cu6 Cu7 2.6639(7) .
Cu6 I6 2.6789(5) .
Cu6 I7 2.7286(5) .
Cu7 N7 2.018(3) 1_566
Cu7 I7 2.5745(6) .
Cu7 I6 2.5890(6) .
Cu7 I2 2.9287(7) 2_677
I2 Cu7 2.9287(7) 2_677
I4 Cu4 2.8200(6) 2_777
I7 Cu1 2.7079(5) 2_677
O1 C6 1.253(4) .
O2 C6 1.257(4) .
O2 Pr1 2.472(2) 2_766
O3 C12 1.257(4) .
O4 C12 1.260(4) .
O4 Pr1 2.398(2) 2_766
O5 C18 1.249(4) .
O6 C18 1.269(4) .
O7 C24 1.266(4) .
O8 C24 1.246(4) .
O9 C30 1.243(4) .
O10 C30 1.268(4) .
O11 C36 1.259(4) .
O12 C36 1.251(4) .
O13 C42 1.253(4) .
O14 C42 1.268(4) .
O14 Pr3 2.477(2) 2_666
O15 C48 1.270(4) .
O15 Pr3 2.830(2) 2_666
O16 C48 1.245(4) .
O16 Pr3 2.500(2) 2_666
O17 C50 1.237(4) .
O18 C51 1.249(4) .
O19 C52 1.253(5) .
O20 C53 1.237(4) .
O21 C49 1.252(4) .
O22 C49 1.259(4) .
N1 C5 1.333(4) .
N1 C1 1.335(5) .
N1 Cu5 2.042(3) 1_544
N2 C11 1.340(4) .
N2 C7 1.342(4) .
N3 C17 1.336(5) .
N3 C13 1.343(5) .
N3 Cu2 2.057(3) 1_544
N4 C19 1.325(6) .
N4 C23 1.350(6) .
N5 C29 1.335(4) .
N5 C25 1.343(5) .
N5 Cu6 2.058(3) 2_666
N6 C35 1.330(5) .
N6 C31 1.336(4) .
N7 C37 1.333(5) .
N7 C41 1.340(5) .
N7 Cu7 2.018(3) 1_544
N8 C47 1.338(5) .
N8 C43 1.340(4) .
N9 C50 1.314(5) .
N9 H9A 0.8800 .
N9 H9B 0.8800 .
N10 C51 1.292(5) .
N10 H10B 0.8800 .
N10 H10C 0.8800 .
N11 C52 1.323(6) .
N11 H11B 0.8800 .
N11 H11C 0.8800 .
N12 C53 1.309(5) .
N12 H12A 0.8800 .
N12 H12B 0.8800 .
C1 C2 1.395(5) .
C1 H1A 0.9500 .
C2 C3 1.385(5) .
C2 H2A 0.9500 .
C3 C4 1.378(5) .
C3 C6 1.517(4) .
C4 C5 1.388(5) .
C4 H4A 0.9500 .
C5 H5A 0.9500 .
C7 C8 1.384(5) .
C7 H7A 0.9500 .
C8 C9 1.389(5) .
C8 H8A 0.9500 .
C9 C10 1.384(5) .
C9 C12 1.513(4) .
C10 C11 1.381(5) .
C10 H10A 0.9500 .
C11 H11A 0.9500 .
C13 C14 1.384(5) .
C13 H13A 0.9500 .
C14 C15 1.383(5) .
C14 H14A 0.9500 .
C15 C16 1.382(5) .
C15 C18 1.509(4) .
C16 C17 1.382(5) .
C16 H16A 0.9500 .
C17 H17A 0.9500 .
C19 C20 1.390(5) .
C19 H19A 0.9500 .
C20 C21 1.384(5) .
C20 H20A 0.9500 .
C21 C22 1.393(6) .
C21 C24 1.499(5) .
C22 C23 1.377(6) .
C22 H22A 0.9500 .
C23 H23A 0.9500 .
C25 C26 1.388(5) .
C25 H25A 0.9500 .
C26 C27 1.385(5) .
C26 H26A 0.9500 .
C27 C28 1.390(5) .
C27 C30 1.512(4) .
C28 C29 1.394(5) .
C28 H28A 0.9500 .
C29 H29A 0.9500 .
C31 C32 1.384(5) .
C31 H31A 0.9500 .
C32 C33 1.394(5) .
C32 H32A 0.9500 .
C33 C34 1.381(5) .
C33 C36 1.507(4) .
C34 C35 1.390(5) .
C34 H34A 0.9500 .
C35 H35A 0.9500 .
C37 C38 1.383(5) .
C37 H37A 0.9500 .
C38 C39 1.383(5) .
C38 H38A 0.9500 .
C39 C40 1.383(5) .
C39 C42 1.505(4) .
C40 C41 1.385(5) .
C40 H40A 0.9500 .
C41 H41A 0.9500 .
C43 C44 1.390(5) .
C43 H43A 0.9500 .
C44 C45 1.381(5) .
C44 H44A 0.9500 .
C45 C46 1.391(5) .
C45 C48 1.504(4) .
C46 C47 1.378(5) .
C46 H46A 0.9500 .
C47 H47A 0.9500 .
C48 Pr3 3.015(3) 2_666
C49 H49A 0.88(4) .
C50 H50A 0.9500 .
C51 H51A 0.9500 .
C52 H52A 0.9500 .
C53 H53A 0.9500 .
C55 N13 1.112(7) .
C55 C54 1.445(8) .

loop_
_geom_torsion_atom_site_label_1
_geom_torsion_atom_site_label_2
_geom_torsion_atom_site_label_3
_geom_torsion_atom_site_label_4
_geom_torsion
_geom_torsion_site_symmetry_1
_geom_torsion_site_symmetry_4
N6 Cu1 Cu2 N3 -179.80(15) . 1_566
I1 Cu1 Cu2 N3 -81.32(13) . 1_566
I2 Cu1 Cu2 N3 78.68(13) . 1_566
I7 Cu1 Cu2 N3 7.82(14) 2_677 1_566
N6 Cu1 Cu2 I1 -98.48(9) . .
I2 Cu1 Cu2 I1 160.004(19) . .
I7 Cu1 Cu2 I1 89.14(3) 2_677 .
N6 Cu1 Cu2 I3 8.88(9) . .
I1 Cu1 Cu2 I3 107.36(2) . .
I2 Cu1 Cu2 I3 -92.63(2) . .
I7 Cu1 Cu2 I3 -163.50(2) 2_677 .
N6 Cu1 Cu2 I2 101.51(9) . .
I1 Cu1 Cu2 I2 -160.004(19) . .
I7 Cu1 Cu2 I2 -70.86(3) 2_677 .
N2 Cu4 Cu5 N1 170.21(15) . 1_566
I4 Cu4 Cu5 N1 79.34(10) . 1_566
I5 Cu4 Cu5 N1 -95.42(10) . 1_566
I4 Cu4 Cu5 N1 -14.41(11) 2_777 1_566
Cu4 Cu4 Cu5 N1 34.68(11) 2_777 1_566
N2 Cu4 Cu5 I6 0.09(12) . .
I4 Cu4 Cu5 I6 -90.78(2) . .
I5 Cu4 Cu5 I6 94.46(2) . .
I4 Cu4 Cu5 I6 175.47(2) 2_777 .
Cu4 Cu4 Cu5 I6 -135.44(2) 2_777 .
N2 Cu4 Cu5 I5 -94.37(11) . .
I4 Cu4 Cu5 I5 174.759(18) . .
I4 Cu4 Cu5 I5 81.01(3) 2_777 .
Cu4 Cu4 Cu5 I5 130.10(3) 2_777 .
N2 Cu4 Cu5 I4 90.88(11) . .
I5 Cu4 Cu5 I4 -174.759(18) . .
I4 Cu4 Cu5 I4 -93.75(3) 2_777 .
Cu4 Cu4 Cu5 I4 -44.657(18) 2_777 .
N2 Cu4 Cu5 Cu6 -58.69(12) . .
I4 Cu4 Cu5 Cu6 -149.561(19) . .
I5 Cu4 Cu5 Cu6 35.680(15) . .
I4 Cu4 Cu5 Cu6 116.69(3) 2_777 .
Cu4 Cu4 Cu5 Cu6 165.78(2) 2_777 .
N1 Cu5 Cu6 N5 -163.05(15) 1_566 2_666
I6 Cu5 Cu6 N5 -66.31(12) . 2_666
I5 Cu5 Cu6 N5 94.32(12) . 2_666
I4 Cu5 Cu6 N5 10.25(13) . 2_666
Cu4 Cu5 Cu6 N5 58.09(12) . 2_666
N1 Cu5 Cu6 I5 102.62(9) 1_566 .
I6 Cu5 Cu6 I5 -160.628(17) . .
I4 Cu5 Cu6 I5 -84.07(3) . .
Cu4 Cu5 Cu6 I5 -36.229(16) . .
N1 Cu5 Cu6 Cu7 -41.68(9) 1_566 .
I6 Cu5 Cu6 Cu7 55.066(16) . .
I5 Cu5 Cu6 Cu7 -144.31(2) . .
I4 Cu5 Cu6 Cu7 131.63(3) . .
Cu4 Cu5 Cu6 Cu7 179.47(2) . .
N1 Cu5 Cu6 I6 -96.75(9) 1_566 .
I5 Cu5 Cu6 I6 160.628(17) . .
I4 Cu5 Cu6 I6 76.56(3) . .
Cu4 Cu5 Cu6 I6 124.40(2) . .
N1 Cu5 Cu6 I7 7.06(9) 1_566 .
I6 Cu5 Cu6 I7 103.81(2) . .
I5 Cu5 Cu6 I7 -95.561(19) . .
I4 Cu5 Cu6 I7 -179.63(3) . .
Cu4 Cu5 Cu6 I7 -131.790(19) . .
N5 Cu6 Cu7 N7 164.41(18) 2_666 1_566
I5 Cu6 Cu7 N7 -12.27(16) . 1_566
I6 Cu6 Cu7 N7 79.92(15) . 1_566
I7 Cu6 Cu7 N7 -99.61(15) . 1_566
Cu5 Cu6 Cu7 N7 26.66(15) . 1_566
N5 Cu6 Cu7 I7 -95.97(10) 2_666 .
I5 Cu6 Cu7 I7 87.34(3) . .
I6 Cu6 Cu7 I7 179.53(2) . .
Cu5 Cu6 Cu7 I7 126.271(17) . .
N5 Cu6 Cu7 I6 84.49(10) 2_666 .
I5 Cu6 Cu7 I6 -92.19(3) . .
I7 Cu6 Cu7 I6 -179.53(2) . .
Cu5 Cu6 Cu7 I6 -53.263(14) . .
N5 Cu6 Cu7 I2 -8.36(10) 2_666 2_677
I5 Cu6 Cu7 I2 174.964(19) . 2_677
I6 Cu6 Cu7 I2 -92.85(2) . 2_677
I7 Cu6 Cu7 I2 87.62(2) . 2_677
Cu5 Cu6 Cu7 I2 -146.11(2) . 2_677
N3 Cu2 I1 Cu1 135.98(9) 1_566 .
I3 Cu2 I1 Cu1 -105.29(2) . .
I2 Cu2 I1 Cu1 19.014(18) . .
N6 Cu1 I1 Cu2 104.03(9) . .
I2 Cu1 I1 Cu2 -18.767(18) . .
I7 Cu1 I1 Cu2 -134.59(2) 2_677 .
N3 Cu2 I2 Cu1 -137.15(9) 1_566 .
I1 Cu2 I2 Cu1 -18.712(17) . .
I3 Cu2 I2 Cu1 111.889(19) . .
N3 Cu2 I2 Cu3 101.87(9) 1_566 .
I1 Cu2 I2 Cu3 -139.69(2) . .
I3 Cu2 I2 Cu3 -9.091(16) . .
Cu1 Cu2 I2 Cu3 -120.980(18) . .
N3 Cu2 I2 Cu7 -112.50(9) 1_566 2_677
I1 Cu2 I2 Cu7 5.94(3) . 2_677
I3 Cu2 I2 Cu7 136.540(19) . 2_677
Cu1 Cu2 I2 Cu7 24.65(2) . 2_677
N6 Cu1 I2 Cu2 -103.04(9) . .
I1 Cu1 I2 Cu2 18.530(18) . .
I7 Cu1 I2 Cu2 140.80(2) 2_677 .
N6 Cu1 I2 Cu3 -45.08(9) . .
I1 Cu1 I2 Cu3 76.49(2) . .
I7 Cu1 I2 Cu3 -161.239(15) 2_677 .
Cu2 Cu1 I2 Cu3 57.962(18) . .
N6 Cu1 I2 Cu7 96.38(9) . 2_677
I1 Cu1 I2 Cu7 -142.05(2) . 2_677
I7 Cu1 I2 Cu7 -19.782(14) 2_677 2_677
Cu2 Cu1 I2 Cu7 -160.580(18) . 2_677
N8 Cu3 I2 Cu2 145.44(9) . .
I3 Cu3 I2 Cu2 9.535(17) . .
I4 Cu3 I2 Cu2 -105.440(18) . .
N8 Cu3 I2 Cu1 93.95(9) . .
I3 Cu3 I2 Cu1 -41.95(2) . .
I4 Cu3 I2 Cu1 -156.927(16) . .
N8 Cu3 I2 Cu7 11.20(10) . 2_677
I3 Cu3 I2 Cu7 -124.70(3) . 2_677
I4 Cu3 I2 Cu7 120.32(3) . 2_677
N8 Cu3 I3 Cu2 -132.03(11) . .
I2 Cu3 I3 Cu2 -9.501(17) . .
I4 Cu3 I3 Cu2 107.226(19) . .
N3 Cu2 I3 Cu3 -101.28(9) 1_566 .
I1 Cu2 I3 Cu3 138.72(2) . .
I2 Cu2 I3 Cu3 9.507(17) . .
Cu1 Cu2 I3 Cu3 72.70(2) . .
N2 Cu4 I4 Cu5 -127.53(9) . .
I5 Cu4 I4 Cu5 5.192(18) . .
I4 Cu4 I4 Cu5 126.47(2) 2_777 .
Cu4 Cu4 I4 Cu5 126.47(2) 2_777 .
N2 Cu4 I4 Cu3 -25.14(9) . .
I5 Cu4 I4 Cu3 107.59(2) . .
Cu5 Cu4 I4 Cu3 102.397(19) . .
I4 Cu4 I4 Cu3 -131.134(19) 2_777 .
Cu4 Cu4 I4 Cu3 -131.134(19) 2_777 .
N2 Cu4 I4 Cu4 106.00(9) . 2_777
I5 Cu4 I4 Cu4 -121.28(3) . 2_777
Cu5 Cu4 I4 Cu4 -126.47(2) . 2_777
I4 Cu4 I4 Cu4 0.000(1) 2_777 2_777
N1 Cu5 I4 Cu4 -126.22(9) 1_566 .
I6 Cu5 I4 Cu4 120.43(2) . .
I5 Cu5 I4 Cu4 -4.834(17) . .
Cu6 Cu5 I4 Cu4 60.07(3) . .
N1 Cu5 I4 Cu3 122.05(8) 1_566 .
I6 Cu5 I4 Cu3 8.71(2) . .
I5 Cu5 I4 Cu3 -116.562(19) . .
Cu4 Cu5 I4 Cu3 -111.727(18) . .
Cu6 Cu5 I4 Cu3 -51.66(4) . .
N1 Cu5 I4 Cu4 -74.03(8) 1_566 2_777
I6 Cu5 I4 Cu4 172.624(15) . 2_777
I5 Cu5 I4 Cu4 47.35(2) . 2_777
Cu4 Cu5 I4 Cu4 52.19(2) . 2_777
Cu6 Cu5 I4 Cu4 112.26(3) . 2_777
N8 Cu3 I4 Cu4 -5.63(9) . .
I3 Cu3 I4 Cu4 129.419(19) . .
I2 Cu3 I4 Cu4 -115.387(19) . .
N8 Cu3 I4 Cu5 64.70(9) . .
I3 Cu3 I4 Cu5 -160.257(17) . .
I2 Cu3 I4 Cu5 -45.06(2) . .
N8 Cu3 I4 Cu4 -93.33(9) . 2_777
I3 Cu3 I4 Cu4 41.71(3) . 2_777
I2 Cu3 I4 Cu4 156.906(18) . 2_777
N2 Cu4 I5 Cu6 82.47(9) . .
I4 Cu4 I5 Cu6 -48.88(3) . .
Cu5 Cu4 I5 Cu6 -43.625(18) . .
I4 Cu4 I5 Cu6 -173.991(14) 2_777 .
Cu4 Cu4 I5 Cu6 -121.78(3) 2_777 .
N2 Cu4 I5 Cu5 126.10(9) . .
I4 Cu4 I5 Cu5 -5.258(18) . .
I4 Cu4 I5 Cu5 -130.366(19) 2_777 .
Cu4 Cu4 I5 Cu5 -78.16(3) 2_777 .
N5 Cu6 I5 Cu4 -86.54(10) 2_666 .
Cu7 Cu6 I5 Cu4 90.17(3) . .
I6 Cu6 I5 Cu4 25.13(2) . .
I7 Cu6 I5 Cu4 151.940(16) . .
Cu5 Cu6 I5 Cu4 42.240(17) . .
N5 Cu6 I5 Cu5 -128.78(10) 2_666 .
Cu7 Cu6 I5 Cu5 47.93(3) . .
I6 Cu6 I5 Cu5 -17.107(15) . .
I7 Cu6 I5 Cu5 109.700(18) . .
N1 Cu5 I5 Cu4 119.91(9) 1_566 .
I6 Cu5 I5 Cu4 -119.24(2) . .
I4 Cu5 I5 Cu4 4.794(16) . .
Cu6 Cu5 I5 Cu4 -136.753(19) . .
N1 Cu5 I5 Cu6 -103.34(9) 1_566 .
I6 Cu5 I5 Cu6 17.511(16) . .
I4 Cu5 I5 Cu6 141.55(2) . .
Cu4 Cu5 I5 Cu6 136.753(19) . .
N7 Cu7 I6 Cu5 -79.49(9) 1_566 .
I7 Cu7 I6 Cu5 61.35(3) . .
Cu6 Cu7 I6 Cu5 61.855(17) . .
I2 Cu7 I6 Cu5 173.160(16) 2_677 .
N7 Cu7 I6 Cu6 -141.35(10) 1_566 .
I7 Cu7 I6 Cu6 -0.50(2) . .
I2 Cu7 I6 Cu6 111.31(2) 2_677 .
N1 Cu5 I6 Cu7 49.49(9) 1_566 .
I5 Cu5 I6 Cu7 -74.294(19) . .
I4 Cu5 I6 Cu7 158.971(17) . .
Cu4 Cu5 I6 Cu7 -138.83(2) . .
Cu6 Cu5 I6 Cu7 -57.050(16) . .
N1 Cu5 I6 Cu6 106.54(9) 1_566 .
I5 Cu5 I6 Cu6 -17.243(16) . .
I4 Cu5 I6 Cu6 -143.98(2) . .
Cu4 Cu5 I6 Cu6 -81.78(3) . .
N5 Cu6 I6 Cu7 -115.10(9) 2_666 .
I5 Cu6 I6 Cu7 123.28(2) . .
I7 Cu6 I6 Cu7 0.432(19) . .
Cu5 Cu6 I6 Cu7 105.90(2) . .
N5 Cu6 I6 Cu5 139.00(8) 2_666 .
I5 Cu6 I6 Cu5 17.387(16) . .
Cu7 Cu6 I6 Cu5 -105.90(2) . .
I7 Cu6 I6 Cu5 -105.465(19) . .
N7 Cu7 I7 Cu1 -88.46(10) 1_566 2_677
I6 Cu7 I7 Cu1 134.27(3) . 2_677
Cu6 Cu7 I7 Cu1 133.781(18) . 2_677
I2 Cu7 I7 Cu1 20.111(15) 2_677 2_677
N7 Cu7 I7 Cu6 137.76(10) 1_566 .
I6 Cu7 I7 Cu6 0.49(2) . .
I2 Cu7 I7 Cu6 -113.670(19) 2_677 .
N5 Cu6 I7 Cu7 109.61(9) 2_666 .
I5 Cu6 I7 Cu7 -124.80(2) . .
I6 Cu6 I7 Cu7 -0.436(19) . .
Cu5 Cu6 I7 Cu7 -63.04(2) . .
N5 Cu6 I7 Cu1 55.24(9) 2_666 2_677
I5 Cu6 I7 Cu1 -179.168(16) . 2_677
Cu7 Cu6 I7 Cu1 -54.36(2) . 2_677
I6 Cu6 I7 Cu1 -54.80(2) . 2_677
Cu5 Cu6 I7 Cu1 -117.40(2) . 2_677
O4 Pr1 O1 C6 -16.7(6) 2_766 .
O7 Pr1 O1 C6 169.8(6) . .
O5 Pr1 O1 C6 -104.4(6) . .
O2 Pr1 O1 C6 46.4(6) 2_766 .
O3 Pr1 O1 C6 109.2(6) . .
O21 Pr1 O1 C6 -176.8(6) . .
O17 Pr1 O1 C6 -54.3(7) . .
O4 Pr1 O3 C12 22.5(3) 2_766 .
O1 Pr1 O3 C12 -41.5(3) . .
O7 Pr1 O3 C12 170.6(3) . .
O5 Pr1 O3 C12 -106.5(3) . .
O2 Pr1 O3 C12 85.2(3) 2_766 .
O21 Pr1 O3 C12 -118.0(3) . .
O17 Pr1 O3 C12 122.0(3) . .
O4 Pr1 O5 C18 150.8(3) 2_766 .
O1 Pr1 O5 C18 -135.9(3) . .
O7 Pr1 O5 C18 7.1(3) . .
O2 Pr1 O5 C18 89.5(3) 2_766 .
O3 Pr1 O5 C18 -71.3(3) . .
O21 Pr1 O5 C18 -59.8(3) . .
O17 Pr1 O5 C18 76.7(3) . .
O19 Pr2 O6 C18 118.7(3) . .
O18 Pr2 O6 C18 -167.5(3) . .
O11 Pr2 O6 C18 176.4(2) . .
O9 Pr2 O6 C18 44.7(3) . .
O22 Pr2 O6 C18 -20.4(3) . .
O8 Pr2 O6 C18 -103.9(3) . .
O21 Pr2 O6 C18 -35.8(3) . .
C49 Pr2 O6 C18 -29.5(3) . .
O4 Pr1 O7 C24 139.5(3) 2_766 .
O1 Pr1 O7 C24 -51.2(4) . .
O5 Pr1 O7 C24 -133.3(3) . .
O2 Pr1 O7 C24 82.7(3) 2_766 .
O3 Pr1 O7 C24 9.7(3) . .
O21 Pr1 O7 C24 -65.0(3) . .
O17 Pr1 O7 C24 157.9(4) . .
O6 Pr2 O8 C24 -2.2(2) . .
O19 Pr2 O8 C24 115.6(2) . .
O18 Pr2 O8 C24 61.4(2) . .
O11 Pr2 O8 C24 153.5(2) . .
O9 Pr2 O8 C24 -86.3(3) . .
O22 Pr2 O8 C24 -123.7(2) . .
O21 Pr2 O8 C24 -70.9(2) . .
C49 Pr2 O8 C24 -97.1(2) . .
O6 Pr2 O9 C30 165.5(2) . .
O19 Pr2 O9 C30 63.8(2) . .
O18 Pr2 O9 C30 123.1(2) . .
O11 Pr2 O9 C30 6.0(3) . .
O22 Pr2 O9 C30 -63.3(2) . .
O8 Pr2 O9 C30 -99.3(3) . .
O21 Pr2 O9 C30 -114.6(2) . .
C49 Pr2 O9 C30 -88.8(2) . .
O12 Pr3 O10 C30 -150.1(3) . .
O15 Pr3 O10 C30 -67.4(3) . .
O14 Pr3 O10 C30 143.1(3) 2_666 .
O20 Pr3 O10 C30 137.5(3) . .
O13 Pr3 O10 C30 -5.1(3) . .
O16 Pr3 O10 C30 68.6(3) 2_666 .
O22 Pr3 O10 C30 -77.4(3) . .
O15 Pr3 O10 C30 37.7(3) 2_666 .
C48 Pr3 O10 C30 52.4(3) 2_666 .
O6 Pr2 O11 C36 -177.5(3) . .
O19 Pr2 O11 C36 -115.5(3) . .
O18 Pr2 O11 C36 167.1(3) . .
O9 Pr2 O11 C36 -55.3(3) . .
O22 Pr2 O11 C36 16.6(3) . .
O8 Pr2 O11 C36 93.9(3) . .
O21 Pr2 O11 C36 40.4(3) . .
C49 Pr2 O11 C36 28.4(3) . .
O15 Pr3 O12 C36 -93.4(5) . .
O10 Pr3 O12 C36 43.9(5) . .
O14 Pr3 O12 C36 -164.3(5) 2_666 .
O20 Pr3 O12 C36 115.8(5) . .
O13 Pr3 O12 C36 -12.1(5) . .
O16 Pr3 O12 C36 114.9(5) 2_666 .
O22 Pr3 O12 C36 -26.9(5) . .
O15 Pr3 O12 C36 -151.6(4) 2_666 .
C48 Pr3 O12 C36 144.0(4) 2_666 .
O12 Pr3 O13 C42 -119.2(3) . .
O15 Pr3 O13 C42 -34.4(3) . .
O10 Pr3 O13 C42 -176.8(3) . .
O14 Pr3 O13 C42 23.7(3) 2_666 .
O20 Pr3 O13 C42 135.3(3) . .
O16 Pr3 O13 C42 94.2(3) 2_666 .
O22 Pr3 O13 C42 -104.3(3) . .
O15 Pr3 O13 C42 42.8(3) 2_666 .
C48 Pr3 O13 C42 70.7(3) 2_666 .
O12 Pr3 O15 C48 -11.3(10) . .
O10 Pr3 O15 C48 -89.6(10) . .
O14 Pr3 O15 C48 74.4(10) 2_666 .
O20 Pr3 O15 C48 44.9(10) . .
O13 Pr3 O15 C48 -149.5(10) . .
O16 Pr3 O15 C48 146.7(9) 2_666 .
O22 Pr3 O15 C48 -79.6(10) . .
O15 Pr3 O15 C48 146.9(10) 2_666 .
C48 Pr3 O15 C48 149.7(9) 2_666 .
O12 Pr3 O15 Pr3 -158.17(8) . 2_666
O10 Pr3 O15 Pr3 123.50(9) . 2_666
O14 Pr3 O15 Pr3 -72.47(8) 2_666 2_666
O20 Pr3 O15 Pr3 -101.95(13) . 2_666
O13 Pr3 O15 Pr3 63.66(8) . 2_666
O16 Pr3 O15 Pr3 -0.20(12) 2_666 2_666
O22 Pr3 O15 Pr3 133.53(9) . 2_666
O15 Pr3 O15 Pr3 0.0 2_666 2_666
C48 Pr3 O15 Pr3 2.86(9) 2_666 2_666
O4 Pr1 O17 C50 -179.3(4) 2_766 .
O1 Pr1 O17 C50 -141.9(4) . .
O7 Pr1 O17 C50 11.9(4) . .
O5 Pr1 O17 C50 -88.4(4) . .
O2 Pr1 O17 C50 99.4(4) 2_766 .
O3 Pr1 O17 C50 62.9(4) . .
O21 Pr1 O17 C50 -37.5(4) . .
O6 Pr2 O18 C51 179.2(3) . .
O19 Pr2 O18 C51 -79.7(3) . .
O11 Pr2 O18 C51 -7.0(3) . .
O9 Pr2 O18 C51 -139.4(3) . .
O22 Pr2 O18 C51 52.1(4) . .
O8 Pr2 O18 C51 60.9(3) . .
O21 Pr2 O18 C51 119.4(3) . .
C49 Pr2 O18 C51 92.7(3) . .
O6 Pr2 O19 C52 176.0(4) . .
O18 Pr2 O19 C52 105.5(4) . .
O11 Pr2 O19 C52 16.1(4) . .
O9 Pr2 O19 C52 -116.5(4) . .
O22 Pr2 O19 C52 -44.4(4) . .
O8 Pr2 O19 C52 52.7(4) . .
O21 Pr2 O19 C52 -112.9(4) . .
C49 Pr2 O19 C52 -66.0(4) . .
O12 Pr3 O20 C53 123.2(3) . .
O15 Pr3 O20 C53 61.3(4) . .
O10 Pr3 O20 C53 -149.9(3) . .
O14 Pr3 O20 C53 33.1(3) 2_666 .
O13 Pr3 O20 C53 -100.0(3) . .
O16 Pr3 O20 C53 -57.5(3) 2_666 .
O22 Pr3 O20 C53 168.6(3) . .
O15 Pr3 O20 C53 -30.3(3) 2_666 .
C48 Pr3 O20 C53 -46.5(3) 2_666 .
O4 Pr1 O21 C49 -101.9(3) 2_766 .
O1 Pr1 O21 C49 -70.0(3) . .
O7 Pr1 O21 C49 101.4(3) . .
O5 Pr1 O21 C49 -157.3(3) . .
O2 Pr1 O21 C49 49.3(4) 2_766 .
O3 Pr1 O21 C49 15.4(3) . .
O17 Pr1 O21 C49 151.9(3) . .
O4 Pr1 O21 Pr2 126.01(12) 2_766 .
O1 Pr1 O21 Pr2 157.91(11) . .
O7 Pr1 O21 Pr2 -30.65(9) . .
O5 Pr1 O21 Pr2 70.66(10) . .
O2 Pr1 O21 Pr2 -82.78(13) 2_766 .
O3 Pr1 O21 Pr2 -116.63(11) . .
O17 Pr1 O21 Pr2 19.79(13) . .
O6 Pr2 O21 C49 165.50(19) . .
O19 Pr2 O21 C49 89.9(3) . .
O18 Pr2 O21 C49 -136.25(18) . .
O11 Pr2 O21 C49 -28.7(2) . .
O9 Pr2 O21 C49 93.42(19) . .
O22 Pr2 O21 C49 1.87(17) . .
O8 Pr2 O21 C49 -78.87(19) . .
O6 Pr2 O21 Pr1 -44.53(9) . .
O19 Pr2 O21 Pr1 -120.16(18) . .
O18 Pr2 O21 Pr1 13.72(14) . .
O11 Pr2 O21 Pr1 121.27(10) . .
O9 Pr2 O21 Pr1 -116.62(11) . .
O22 Pr2 O21 Pr1 151.83(14) . .
O8 Pr2 O21 Pr1 71.10(10) . .
C49 Pr2 O21 Pr1 150.0(2) . .
O6 Pr2 O22 C49 -21.3(2) . .
O19 Pr2 O22 C49 -149.79(18) . .
O18 Pr2 O22 C49 90.9(2) . .
O11 Pr2 O22 C49 152.13(19) . .
O9 Pr2 O22 C49 -80.36(19) . .
O8 Pr2 O22 C49 82.12(19) . .
O21 Pr2 O22 C49 -1.87(17) . .
O6 Pr2 O22 Pr3 121.32(10) . .
O19 Pr2 O22 Pr3 -7.21(14) . .
O18 Pr2 O22 Pr3 -126.49(13) . .
O11 Pr2 O22 Pr3 -65.28(10) . .
O9 Pr2 O22 Pr3 62.22(10) . .
O8 Pr2 O22 Pr3 -135.30(11) . .
O21 Pr2 O22 Pr3 140.72(14) . .
C49 Pr2 O22 Pr3 142.6(2) . .
O12 Pr3 O22 C49 -166.8(3) . .
O15 Pr3 O22 C49 -66.7(3) . .
O10 Pr3 O22 C49 106.0(3) . .
O14 Pr3 O22 C49 -100.8(3) 2_666 .
O20 Pr3 O22 C49 147.9(3) . .
O13 Pr3 O22 C49 23.8(3) . .
O16 Pr3 O22 C49 50.4(3) 2_666 .
O15 Pr3 O22 C49 -11.0(3) 2_666 .
C48 Pr3 O22 C49 17.8(3) 2_666 .
O12 Pr3 O22 Pr2 65.02(10) . .
O15 Pr3 O22 Pr2 165.15(12) . .
O10 Pr3 O22 Pr2 -22.18(9) . .
O14 Pr3 O22 Pr2 131.01(10) 2_666 .
O20 Pr3 O22 Pr2 19.70(14) . .
O13 Pr3 O22 Pr2 -104.43(11) . .
O16 Pr3 O22 Pr2 -77.84(14) 2_666 .
O15 Pr3 O22 Pr2 -139.15(8) 2_666 .
C48 Pr3 O22 Pr2 -110.35(12) 2_666 .
I4 Cu4 N2 C11 158.0(3) . .
I5 Cu4 N2 C11 21.8(3) . .
Cu5 Cu4 N2 C11 90.3(3) . .
I4 Cu4 N2 C11 -86.2(3) 2_777 .
Cu4 Cu4 N2 C11 -138.1(3) 2_777 .
I4 Cu4 N2 C7 -25.8(3) . .
I5 Cu4 N2 C7 -162.0(2) . .
Cu5 Cu4 N2 C7 -93.5(3) . .
I4 Cu4 N2 C7 90.0(3) 2_777 .
Cu4 Cu4 N2 C7 38.1(3) 2_777 .
I1 Cu1 N6 C35 143.0(3) . .
I2 Cu1 N6 C35 -91.7(3) . .
I7 Cu1 N6 C35 19.5(3) 2_677 .
Cu2 Cu1 N6 C35 -155.3(3) . .
I1 Cu1 N6 C31 -54.8(3) . .
I2 Cu1 N6 C31 70.5(3) . .
I7 Cu1 N6 C31 -178.3(2) 2_677 .
Cu2 Cu1 N6 C31 6.9(3) . .
I3 Cu3 N8 C47 -163.5(2) . .
I2 Cu3 N8 C47 72.6(3) . .
I4 Cu3 N8 C47 -41.2(3) . .
I3 Cu3 N8 C43 22.4(3) . .
I2 Cu3 N8 C43 -101.4(3) . .
I4 Cu3 N8 C43 144.8(3) . .
C5 N1 C1 C2 -2.0(6) . .
Cu5 N1 C1 C2 178.2(3) 1_544 .
N1 C1 C2 C3 1.0(6) . .
C1 C2 C3 C4 0.2(5) . .
C1 C2 C3 C6 -175.7(3) . .
C2 C3 C4 C5 -0.3(5) . .
C6 C3 C4 C5 175.7(3) . .
C1 N1 C5 C4 1.9(6) . .
Cu5 N1 C5 C4 -178.3(3) 1_544 .
C3 C4 C5 N1 -0.8(6) . .
Pr1 O1 C6 O2 -79.7(7) . .
Pr1 O1 C6 C3 98.3(6) . .
Pr1 O2 C6 O1 43.2(4) 2_766 .
Pr1 O2 C6 C3 -134.8(2) 2_766 .
C4 C3 C6 O1 -167.6(3) . .
C2 C3 C6 O1 8.2(5) . .
C4 C3 C6 O2 10.5(5) . .
C2 C3 C6 O2 -173.6(3) . .
C11 N2 C7 C8 -0.1(5) . .
Cu4 N2 C7 C8 -176.4(3) . .
N2 C7 C8 C9 1.7(5) . .
C7 C8 C9 C10 -1.8(5) . .
C7 C8 C9 C12 174.0(3) . .
C8 C9 C10 C11 0.4(5) . .
C12 C9 C10 C11 -175.4(3) . .
C7 N2 C11 C10 -1.5(6) . .
Cu4 N2 C11 C10 174.9(3) . .
C9 C10 C11 N2 1.3(6) . .
Pr1 O3 C12 O4 15.4(5) . .
Pr1 O3 C12 C9 -161.9(2) . .
Pr1 O4 C12 O3 -59.2(5) 2_766 .
Pr1 O4 C12 C9 118.1(3) 2_766 .
C10 C9 C12 O3 -172.6(3) . .
C8 C9 C12 O3 11.7(5) . .
C10 C9 C12 O4 9.8(5) . .
C8 C9 C12 O4 -165.9(3) . .
C17 N3 C13 C14 -2.2(6) . .
Cu2 N3 C13 C14 170.7(3) 1_544 .
N3 C13 C14 C15 0.5(6) . .
C13 C14 C15 C16 1.2(6) . .
C13 C14 C15 C18 -177.1(3) . .
C14 C15 C16 C17 -1.1(5) . .
C18 C15 C16 C17 177.2(3) . .
C13 N3 C17 C16 2.3(6) . .
Cu2 N3 C17 C16 -170.3(3) 1_544 .
C15 C16 C17 N3 -0.7(6) . .
Pr1 O5 C18 O6 1.7(5) . .
Pr1 O5 C18 C15 -178.10(19) . .
Pr2 O6 C18 O5 69.1(4) . .
Pr2 O6 C18 C15 -111.1(3) . .
C16 C15 C18 O5 -171.1(3) . .
C14 C15 C18 O5 7.1(5) . .
C16 C15 C18 O6 9.1(5) . .
C14 C15 C18 O6 -172.7(3) . .
C23 N4 C19 C20 0.3(7) . .
N4 C19 C20 C21 -1.8(7) . .
C19 C20 C21 C22 0.9(6) . .
C19 C20 C21 C24 178.9(4) . .
C20 C21 C22 C23 1.3(7) . .
C24 C21 C22 C23 -176.8(4) . .
C19 N4 C23 C22 2.1(8) . .
C21 C22 C23 N4 -2.9(8) . .
Pr2 O8 C24 O7 25.7(4) . .
Pr2 O8 C24 C21 -150.3(3) . .
Pr1 O7 C24 O8 77.0(5) . .
Pr1 O7 C24 C21 -106.9(4) . .
C20 C21 C24 O8 154.9(4) . .
C22 C21 C24 O8 -27.0(6) . .
C20 C21 C24 O7 -21.4(5) . .
C22 C21 C24 O7 156.6(4) . .
C29 N5 C25 C26 -0.8(6) . .
Cu6 N5 C25 C26 167.5(3) 2_666 .
N5 C25 C26 C27 0.4(6) . .
C25 C26 C27 C28 0.2(6) . .
C25 C26 C27 C30 178.9(3) . .
C26 C27 C28 C29 -0.4(5) . .
C30 C27 C28 C29 -179.1(3) . .
C25 N5 C29 C28 0.6(5) . .
Cu6 N5 C29 C28 -166.6(3) 2_666 .
C27 C28 C29 N5 0.0(6) . .
Pr2 O9 C30 O10 15.7(4) . .
Pr2 O9 C30 C27 -161.7(2) . .
Pr3 O10 C30 O9 90.9(4) . .
Pr3 O10 C30 C27 -91.7(4) . .
C26 C27 C30 O9 -5.4(5) . .
C28 C27 C30 O9 173.3(3) . .
C26 C27 C30 O10 177.1(3) . .
C28 C27 C30 O10 -4.2(5) . .
C35 N6 C31 C32 3.6(5) . .
Cu1 N6 C31 C32 -159.0(3) . .
N6 C31 C32 C33 2.7(5) . .
C31 C32 C33 C34 -5.9(5) . .
C31 C32 C33 C36 170.5(3) . .
C32 C33 C34 C35 2.9(5) . .
C36 C33 C34 C35 -173.5(3) . .
C31 N6 C35 C34 -6.8(6) . .
Cu1 N6 C35 C34 155.8(3) . .
C33 C34 C35 N6 3.6(6) . .
Pr3 O12 C36 O11 -15.6(7) . .
Pr3 O12 C36 C33 163.1(3) . .
Pr2 O11 C36 O12 21.1(5) . .
Pr2 O11 C36 C33 -157.6(2) . .
C34 C33 C36 O12 27.9(5) . .
C32 C33 C36 O12 -148.4(3) . .
C34 C33 C36 O11 -153.3(3) . .
C32 C33 C36 O11 30.4(5) . .
C41 N7 C37 C38 2.4(6) . .
Cu7 N7 C37 C38 -174.1(3) 1_544 .
N7 C37 C38 C39 1.5(6) . .
C37 C38 C39 C40 -3.9(5) . .
C37 C38 C39 C42 174.8(3) . .
C38 C39 C40 C41 2.5(5) . .
C42 C39 C40 C41 -176.2(3) . .
C37 N7 C41 C40 -3.9(6) . .
Cu7 N7 C41 C40 172.5(3) 1_544 .
C39 C40 C41 N7 1.5(6) . .
Pr3 O13 C42 O14 24.7(5) . .
Pr3 O13 C42 C39 -152.7(2) . .
Pr3 O14 C42 O13 -62.0(4) 2_666 .
Pr3 O14 C42 C39 115.4(3) 2_666 .
C38 C39 C42 O13 16.0(5) . .
C40 C39 C42 O13 -165.3(3) . .
C38 C39 C42 O14 -161.6(3) . .
C40 C39 C42 O14 17.0(5) . .
C47 N8 C43 C44 -2.1(5) . .
Cu3 N8 C43 C44 172.1(3) . .
N8 C43 C44 C45 1.0(5) . .
C43 C44 C45 C46 1.1(5) . .
C43 C44 C45 C48 -176.6(3) . .
C44 C45 C46 C47 -2.1(5) . .
C48 C45 C46 C47 175.6(3) . .
C43 N8 C47 C46 1.0(5) . .
Cu3 N8 C47 C46 -173.4(3) . .
C45 C46 C47 N8 1.1(6) . .
Pr3 O16 C48 O15 14.3(4) 2_666 .
Pr3 O16 C48 C45 -162.9(2) 2_666 .
Pr3 O15 C48 O16 -160.4(8) . .
Pr3 O15 C48 O16 -12.4(3) 2_666 .
Pr3 O15 C48 C45 16.9(12) . .
Pr3 O15 C48 C45 164.9(3) 2_666 .
Pr3 O15 C48 Pr3 -148.0(10) . 2_666
C44 C45 C48 O16 -162.6(3) . .
C46 C45 C48 O16 19.7(5) . .
C44 C45 C48 O15 20.0(5) . .
C46 C45 C48 O15 -157.6(3) . .
C44 C45 C48 Pr3 138.8(7) . 2_666
C46 C45 C48 Pr3 -38.9(10) . 2_666
Pr1 O21 C49 O22 -142.8(3) . .
Pr2 O21 C49 O22 -3.4(3) . .
Pr1 O21 C49 Pr2 -139.5(3) . .
Pr2 O22 C49 O21 3.5(3) . .
Pr3 O22 C49 O21 -133.1(3) . .
Pr3 O22 C49 Pr2 -136.6(2) . .
O6 Pr2 C49 O21 -14.31(19) . .
O19 Pr2 C49 O21 -131.09(19) . .
O18 Pr2 C49 O21 61.6(2) . .
O11 Pr2 C49 O21 155.79(18) . .
O9 Pr2 C49 O21 -81.06(18) . .
O22 Pr2 C49 O21 -176.6(3) . .
O8 Pr2 C49 O21 93.53(19) . .
O6 Pr2 C49 O22 162.32(18) . .
O19 Pr2 C49 O22 45.5(3) . .
O18 Pr2 C49 O22 -121.78(18) . .
O11 Pr2 C49 O22 -27.58(19) . .
O9 Pr2 C49 O22 95.56(19) . .
O8 Pr2 C49 O22 -89.84(19) . .
O21 Pr2 C49 O22 176.6(3) . .
Pr1 O17 C50 N9 21.2(7) . .
Pr2 O18 C51 N10 9.2(6) . .
Pr2 O19 C52 N11 56.3(6) . .
Pr3 O20 C53 N12 -23.6(6) . .
